data_1575969
loop_
_publ_author_name
'Benner, Florian'
'Deshapriya, Saroshan'
'Demir, Selvan'

_publ_section_title
;
 A tetraazanaphthalene radical-bridged dysprosium single-molecule magnet
 with a large coercive field.
;
_journal_issue 44
_journal_name_full 'Chemical science'
_journal_page_first 20806
_journal_page_last 20822
_journal_paper_doi 10.1039/d5sc05358g
_journal_volume 16
_journal_year 2025
_chemical_formula_moiety 'B C24 F20, 2(C23 H32 Dy N2)'
_chemical_formula_sum 'C70 H64 B Dy2 F20 N4'
_chemical_formula_weight 1677.06
_space_group_crystal_system triclinic
_space_group_IT_number 2
_space_group_name_Hall '-P 1'
_space_group_name_H-M_alt 'P -1'
_atom_sites_solution_hydrogens geom
_atom_sites_solution_primary dual
_audit_creation_date 2025-05-15
_audit_creation_method
;
Olex2 1.2
(compiled 2018.05.29 svn.r3508 for OlexSys, GUI svn.r5506)
;
_audit_update_record
;
2025-05-30 deposited with the CCDC.	2025-09-15 downloaded from the CCDC.
;
_cell_angle_alpha 77.5000(10)
_cell_angle_beta 78.9540(10)
_cell_angle_gamma 83.5720(10)
_cell_formula_units_Z 2
_cell_length_a 10.56700(10)
_cell_length_b 12.64630(10)
_cell_length_c 25.5268(2)
_cell_measurement_reflns_used 38205
_cell_measurement_temperature 99.99(10)
_cell_measurement_theta_max 79.8370
_cell_measurement_theta_min 3.5520
_cell_volume 3259.82(5)
_computing_cell_refinement 'CrysAlisPro 1.171.43.142a (Rigaku OD, 2024)'
_computing_data_collection 'CrysAlisPro system (CCD 43.142a 64-bit (release 17-10-2024))'
_computing_data_reduction 'CrysAlisPro 1.171.43.142a (Rigaku OD, 2024)'
_computing_molecular_graphics 'Olex2 (Dolomanov et al., 2009)'
_computing_publication_material 'Olex2 (Dolomanov et al., 2009)'
_computing_structure_refinement 'ShelXL (Sheldrick, 2015)'
_computing_structure_solution 'XT (Sheldrick, 2015)'
_diffrn_ambient_environment N~2~
_diffrn_ambient_temperature 99.99(10)
_diffrn_detector 'Hybrid Pixel Array Detector'
_diffrn_detector_area_resol_mean 10.0000
_diffrn_detector_type HyPix
_diffrn_measured_fraction_theta_full 0.998
_diffrn_measured_fraction_theta_max 0.984
_diffrn_measurement_details
;
List of Runs (angles in degrees, time in seconds):

  # Type    Start    End  Width  t~exp~   \w     \q     \k     \f   Frames
#--------------------------------------------------------------------------
  1  \w    -61.00 -35.00   0.50    0.40    --  -47.52 -52.00 131.00   52
  2  \w   -111.00 -85.00   0.50    0.40    --  -47.52 -52.00 131.00   52
  3  \w     59.00 120.00   0.50    0.40    --   47.52  52.00 -82.00  122
  4  \w    -13.00  27.00   0.50    0.40    --   47.52 -52.00 131.00   80
  5  \w   -145.00-120.00   0.50    1.60    --  -91.75 -52.00 131.00   50
  6  \w    -61.00 -36.00   0.50    1.60    --  -91.75  52.00 -82.00   50
  7  \w    138.00 164.00   0.50    1.60    --  113.25  52.00 -82.00   52
  8  \w    -69.00  16.00   0.50    0.40    --  -47.52  77.00-180.00  170
  9  \w    -30.00  28.00   0.50    0.40    --  -47.52  19.00-150.00  116
 10  \w    -59.00  25.00   0.50    0.40    --  -47.52  52.00 -82.00  168
 11  \w    -31.00  16.00   0.50    0.40    --  -47.52  19.00 -90.00   94
 12  \w     36.00  81.00   0.50    0.40    --   47.52-125.00   0.00   90
 13  \w    -26.00  27.00   0.50    0.40    --   47.52 -19.00  30.00  106
 14  \w    -69.00 -27.00   0.50    1.60    --  -91.75  61.00  30.00   84
 15  \w    -67.00 -19.00   0.50    1.60    --  -91.75  61.00  90.00   96
 16  \w     60.00  91.00   0.50    1.60    --  113.25-125.00  30.00   62
 17  \w     42.00  67.00   0.50    1.60    --  113.25 -61.00   0.00   50
 18  \w     49.00 103.00   0.50    1.60    --  113.25 -94.00  60.00  108
 19  \w     55.00 104.00   0.50    1.60    --  113.25 -94.00 -30.00   98
 20  \w     44.00 103.00   0.50    1.60    --  113.25 -98.00 -48.19  118
 21  \w    107.00 170.00   0.50    1.60    --  113.25  61.00  90.00  126
 22  \w     42.00  67.00   0.50    1.60    --  113.25 -61.00 -60.00   50
 23  \w    134.00 160.00   0.50    1.60    --  113.25  61.00 150.00   52
 24  \w    106.00 132.00   0.50    1.60    --  113.25  45.00-120.00   52
 25  \w     67.00 104.00   0.50    1.60    --  113.25 -94.00 120.00   74
 26  \w    153.00 178.00   0.50    1.60    --  113.25  45.00-180.00   50
 27  \w    151.00 178.00   0.50    1.60    --  113.25  45.00-120.00   54
 28  \w     59.00 104.00   0.50    1.60    --  113.25 -94.00-180.00   90
 29  \w    106.00 146.00   0.50    1.60    --  113.25  15.00   0.00   80
 30  \w     76.00 102.00   0.50    1.60    --  113.25 -94.00  30.00   52
 31  \w     47.00 101.00   0.50    1.60    --  113.25 -94.00-150.00  108
 32  \w     44.00  81.00   0.50    1.60    --  113.25-125.00 -30.00   74
 33  \w    120.00 154.00   0.50    1.60    --  113.25  45.00  60.00   68
 34  \w     47.00  73.00   0.50    1.60    --  113.25 -94.00   0.00   52
 35  \w     77.00 103.00   0.50    1.60    --  113.25 -94.00   0.00   52
 36  \w     45.00  83.00   0.50    1.60    --  113.25 -77.00-120.00   76
 37  \w     45.00  71.00   0.50    1.60    --  113.25 -85.00  43.47   52
 38  \w     70.00 104.00   0.50    1.60    --  113.25 -94.00  90.00   68
 39  \w    114.00 140.00   0.50    1.60    --  113.25  77.00  90.00   52
 40  \w     43.00  72.00   0.50    1.60    --  113.25 -77.00  60.00   58
 41  \w     56.00 104.00   0.50    1.60    --  113.25 -94.00-120.00   96
 42  \w    137.00 177.00   0.50    1.60    --  113.25  45.00 -90.00   80
 43  \w     42.00  67.00   0.50    1.60    --  113.25 -61.00 150.00   50
 44  \w    109.00 135.00   0.50    1.60    --  113.25  30.00-120.00   52
 45  \w    102.00 154.00   0.50    1.60    --  113.25  30.00   0.00  104
 46  \w     54.00 103.00   0.50    1.60    --  113.25 -94.00 150.00   98
 47  \w     46.00  81.00   0.50    1.60    --  113.25 -77.00 -90.00   70
 48  \w     45.00  93.00   0.50    1.60    --  113.25 -77.00 -30.00   96
 49  \w     73.00  99.00   0.50    1.60    --  113.25-125.00 150.00   52
 50  \w    102.00 144.00   0.50    1.60    --  113.25  45.00 150.00   84
 51  \w    105.00 174.00   0.50    1.60    --  113.25  15.00-120.00  138
 52  \w     45.00  73.00   0.50    1.60    --  113.25-125.00 -60.00   56
 53  \w     56.00 107.00   0.50    1.60    --  113.25-125.00  90.00  102
 54  \w    110.00 148.00   0.50    1.60    --  113.25  61.00-180.00   76
 55  \w     69.00  99.00   0.50    1.60    --  113.25 -77.00 150.00   60
 56  \w    104.00 135.00   0.50    1.60    --  113.25  15.00 150.00   62
 57  \w    151.00 178.00   0.50    1.60    --  113.25  15.00 150.00   54
 58  \w    106.00 146.00   0.50    1.60    --  113.25  61.00   0.00   80
 59  \w    122.00 177.00   0.50    1.60    --  113.25 125.00-180.00  110
 60  \w     60.00 104.00   0.50    1.60    --  113.25-125.00  60.00   88
 61  \w     80.00 106.00   0.50    1.60    --  113.25-125.00   0.00   52
 62  \w     50.00 106.00   0.50    1.60    --  113.25-125.00 120.00  112
 63  \w     65.00  91.00   0.50    1.60    --  113.25 -84.00 156.20   52
 64  \w    114.00 139.00   0.50    1.60    --  113.25 -84.00 156.20   50
 65  \w     45.00  70.00   0.50    1.60    --  113.25 -85.00 107.12   50
 66  \w     97.00 122.00   0.50    1.60    --  113.25 -85.00 107.12   50
 67  \w     52.00  78.00   0.50    1.60    --  113.25 -86.00-135.44   52
 68  \w     91.00 122.00   0.50    1.60    --  113.25 -86.00-135.44   62
 69  \w    101.00 157.00   0.50    1.60    --  113.25  30.00  60.00  112
 70  \w    151.00 178.00   0.50    1.60    --  113.25 125.00 -90.00   54
 71  \w     98.00 131.00   0.50    1.60    --  113.25 125.00 -90.00   66
 72  \w    111.00 155.00   0.50    1.60    --  113.25  15.00 -90.00   88
 73  \w    105.00 132.00   0.50    1.60    --  113.25 -85.00  43.47   54
 74  \w     44.00  69.00   0.50    1.60    --  113.25 -77.00   0.00   50
 75  \w    139.00 178.00   0.50    1.60    --  113.25  77.00 -30.00   78
 76  \w    115.00 140.00   0.50    1.60    --  113.25  77.00   0.00   50
 77  \w    153.00 178.00   0.50    1.60    --  113.25  77.00   0.00   50
 78  \w     47.00  72.00   0.50    1.60    --  113.25 -77.00 120.00   50
 79  \w    115.00 140.00   0.50    1.60    --  113.25  61.00 -90.00   50
 80  \w    110.00 160.00   0.50    1.60    --  113.25  61.00 -60.00  100
 81  \w    106.00 131.00   0.50    1.60    --  113.25  45.00   0.00   50
 82  \w     43.00  68.00   0.50    1.60    --  113.25 -61.00 120.00   50
 83  \w    103.00 128.00   0.50    1.60    --  113.25  30.00 -60.00   50
 84  \w    146.00 171.00   0.50    1.60    --  113.25  30.00 -60.00   50
 85  \w    120.00 148.00   0.50    1.60    --  113.25  30.00  90.00   56
 86  \w    122.00 147.00   0.50    1.60    --  113.25  15.00  60.00   50
 87  \w    137.00 163.00   0.50    1.60    --  113.25 125.00-150.00   52
 88  \w     49.00  95.00   0.50    1.60    --  113.25 -84.00-103.54   92
 89  \w     44.00  83.00   0.50    1.60    --  113.25 -84.00 117.90   78
 90  \w    114.00 139.00   0.50    1.60    --  113.25 -84.00 117.90   50
 91  \w     98.00 123.00   0.50    1.60    --  113.25 -86.00 -99.14   50
 92  \w    106.00 138.00   0.50    1.60    --  113.25  45.00-180.00   64
;
_diffrn_measurement_device 'four-circle diffractometer'
_diffrn_measurement_device_type 'XtaLAB Synergy, Dualflex, HyPix'
_diffrn_measurement_method '\w scans'
_diffrn_orient_matrix_type 'CrysAlisPro convention (1999,Acta A55,543-557)'
_diffrn_orient_matrix_UB_11 -0.1324795000
_diffrn_orient_matrix_UB_12 0.0164494000
_diffrn_orient_matrix_UB_13 0.0360348000
_diffrn_orient_matrix_UB_21 -0.0080197000
_diffrn_orient_matrix_UB_22 -0.1239992000
_diffrn_orient_matrix_UB_23 0.0163581000
_diffrn_orient_matrix_UB_31 0.0675985000
_diffrn_orient_matrix_UB_32 -0.0027536000
_diffrn_orient_matrix_UB_33 0.0487066000
_diffrn_radiation_monochromator mirror
_diffrn_radiation_probe x-ray
_diffrn_radiation_type CuK\a
_diffrn_radiation_wavelength 1.54184
_diffrn_reflns_av_R_equivalents 0.0459
_diffrn_reflns_av_unetI/netI 0.0340
_diffrn_reflns_Laue_measured_fraction_full 0.998
_diffrn_reflns_Laue_measured_fraction_max 0.984
_diffrn_reflns_limit_h_max 13
_diffrn_reflns_limit_h_min -13
_diffrn_reflns_limit_k_max 16
_diffrn_reflns_limit_k_min -16
_diffrn_reflns_limit_l_max 32
_diffrn_reflns_limit_l_min -28
_diffrn_reflns_number 71904
_diffrn_reflns_point_group_measured_fraction_full 0.998
_diffrn_reflns_point_group_measured_fraction_max 0.984
_diffrn_reflns_theta_full 67.684
_diffrn_reflns_theta_max 80.426
_diffrn_reflns_theta_min 3.590
_diffrn_source 'micro-focus sealed X-ray tube'
_diffrn_source_type 'PhotonJet (Cu) X-ray Source'
_exptl_absorpt_coefficient_mu 13.033
_exptl_absorpt_correction_T_max 0.720
_exptl_absorpt_correction_T_min 0.157
_exptl_absorpt_correction_type gaussian
_exptl_absorpt_process_details
;
CrysAlisPro 1.171.43.142a (Rigaku Oxford Diffraction, 2024)
Numerical absorption correction based on gaussian integration over
a multifaceted crystal model
Empirical absorption correction using spherical harmonics,
implemented in SCALE3 ABSPACK scaling algorithm.
;
_exptl_crystal_colour black
_exptl_crystal_colour_primary black
_exptl_crystal_density_diffrn 1.709
_exptl_crystal_description block
_exptl_crystal_F_000 1658
_exptl_crystal_size_max 0.217
_exptl_crystal_size_mid 0.125
_exptl_crystal_size_min 0.04
_refine_diff_density_max 1.483
_refine_diff_density_min -2.017
_refine_diff_density_rms 0.095
_refine_ls_extinction_method none
_refine_ls_goodness_of_fit_ref 1.058
_refine_ls_hydrogen_treatment constr
_refine_ls_matrix_type full
_refine_ls_number_parameters 1086
_refine_ls_number_reflns 14063
_refine_ls_number_restraints 624
_refine_ls_restrained_S_all 1.092
_refine_ls_R_factor_all 0.0410
_refine_ls_R_factor_gt 0.0383
_refine_ls_shift/su_max 0.002
_refine_ls_shift/su_mean 0.000
_refine_ls_structure_factor_coef Fsqd
_refine_ls_weighting_details 'w=1/[\s^2^(Fo^2^)+(0.0515P)^2^+5.6559P] where P=(Fo^2^+2Fc^2^)/3'
_refine_ls_weighting_scheme calc
_refine_ls_wR_factor_gt 0.0974
_refine_ls_wR_factor_ref 0.0991
_reflns_Friedel_coverage 0.000
_reflns_number_gt 13227
_reflns_number_total 14063
_reflns_threshold_expression 'I > 2\s(I)'
_cod_data_source_file d5sc05358g2.cif
_cod_data_source_block '[((CpStar)2Dy)2(tan)]BArF'
_cod_depositor_comments 'Adding full bibliography for 1575968--1575969.cif.'
_cod_database_code 1575969
_shelxl_version_number 2013-3
_chemical_oxdiff_formula C70H64BDy2F20N4
_shelx_space_group_comment
;
The symmetry employed for this shelxl refinement is uniquely defined
by the following loop, which should always be used as a source of
symmetry information in preference to the above space-group names.
They are only intended as comments.
;
_shelx_estimated_absorpt_t_max 0.624
_shelx_estimated_absorpt_t_min 0.164
_reflns_odcompleteness_completeness 97.80
_reflns_odcompleteness_iscentric 1
_reflns_odcompleteness_theta 80.95
_olex2_refinement_description
;
1. Fixed Uiso
 At 1.2 times of:
  All C(H) groups
 At 1.5 times of:
  All C(H,H,H) groups
2. Restrained distances
 C30-C31 \\sim C27-C31 \\sim C28-C27 \\sim C29-C28 \\sim C30-C29
 with sigma of 0.02
 C35-C30 \\sim C36-C31 \\sim C32-C27 \\sim C33-C28 \\sim C34-C29
 with sigma of 0.02
 C38-C39 \\sim C59-C60 \\sim C40-C39 \\sim C61-C60 \\sim C41-C40 \\sim C41-C37
\\sim C57-C61 \\sim C57-C58
 \\sim C37-C38 \\sim C58-C59
 with sigma of 0.02
 C31-C27 \\sim C50-C51
 with sigma of 0.02
 C31-C30 \\sim C50-C49
 with sigma of 0.02
 C31-C36 \\sim C50-C55
 with sigma of 0.02
 C27-C28 \\sim C51-C47
 with sigma of 0.02
 C27-C32 \\sim C51-C56
 with sigma of 0.02
 C28-C29 \\sim C47-C48
 with sigma of 0.02
 C28-C33 \\sim C47-C52
 with sigma of 0.02
 C29-C30 \\sim C48-C49
 with sigma of 0.02
 C29-C34 \\sim C48-C53
 with sigma of 0.02
 C30-C35 \\sim C49-C54
 with sigma of 0.02
 C31-C28 \\sim C50-C47
 with sigma of 0.04
 C31-C29 \\sim C50-C48
 with sigma of 0.04
 C31-C32 \\sim C50-C56
 with sigma of 0.04
 C31-C35 \\sim C50-C54
 with sigma of 0.04
 C27-C29 \\sim C51-C48
 with sigma of 0.04
 C27-C30 \\sim C51-C49
 with sigma of 0.04
 C27-C36 \\sim C51-C55
 with sigma of 0.04
 C27-C33 \\sim C51-C52
 with sigma of 0.04
 C28-C30 \\sim C47-C49
 with sigma of 0.04
 C28-C32 \\sim C47-C56
 with sigma of 0.04
 C28-C34 \\sim C47-C53
 with sigma of 0.04
 C29-C33 \\sim C48-C52
 with sigma of 0.04
 C29-C35 \\sim C48-C54
 with sigma of 0.04
 C30-C36 \\sim C49-C55
 with sigma of 0.04
 C30-C34 \\sim C49-C53
 with sigma of 0.04
 Dy2-C47 \\sim Dy2-C28 \\sim Dy2-C51 \\sim Dy2-C27 \\sim Dy2-C48 \\sim Dy2-C29
\\sim Dy2-C50 \\sim Dy2-C31
 \\sim Dy2-C49 \\sim Dy2-C30
 with sigma of 0.01
 Dy2-C39 \\sim Dy2-C60 \\sim Dy2-C40 \\sim Dy2-C61 \\sim Dy2-C41 \\sim Dy2-C57
\\sim Dy2-C37 \\sim Dy2-C58
 \\sim Dy2-C59 \\sim Dy2-C38
 with sigma of 0.01
3. Uiso/Uaniso restraints and constraints
C48 \\sim C28 \\sim C47 \\sim C27 \\sim C51 \\sim C31 \\sim C50 \\sim C30 \\sim
C49 \\sim C29: within 2A with sigma of 0.01 and sigma for terminal atoms of 0.02
C34 \\sim C53 \\sim C33 \\sim C52 \\sim C32 \\sim C56 \\sim C36 \\sim C55 \\sim
C35 \\sim C54: within 2A with sigma of 0.01 and sigma for terminal atoms of 0.02
C60 \\sim C40 \\sim C61 \\sim C41 \\sim C57 \\sim C37 \\sim C58 \\sim C38 \\sim
C59 \\sim C39: within 2A with sigma of 0.01 and sigma for terminal atoms of 0.02
C43 \\sim C64 \\sim C63 \\sim C42 \\sim C62 \\sim C46 \\sim C66 \\sim C45 \\sim
C65 \\sim C44: within 2A with sigma of 0.01 and sigma for terminal atoms of 0.02
4. Others
 Sof(C57)=Sof(C58)=Sof(C59)=Sof(C60)=Sof(C61)=Sof(C62)=Sof(H62A)=Sof(H62B)=
 Sof(H62C)=Sof(C63)=Sof(H63A)=Sof(H63B)=Sof(H63C)=Sof(C64)=Sof(H64A)=Sof(H64B)=
 Sof(H64C)=Sof(C65)=Sof(H65A)=Sof(H65B)=Sof(H65C)=Sof(C66)=Sof(H66A)=Sof(H66B)=
 Sof(H66C)=1-FVAR(1)
 Sof(C37)=Sof(C38)=Sof(C39)=Sof(C40)=Sof(C41)=Sof(C42)=Sof(H42A)=Sof(H42B)=
 Sof(H42C)=Sof(C43)=Sof(H43A)=Sof(H43B)=Sof(H43C)=Sof(C44)=Sof(H44A)=Sof(H44B)=
 Sof(H44C)=Sof(C45)=Sof(H45A)=Sof(H45B)=Sof(H45C)=Sof(C46)=Sof(H46A)=Sof(H46B)=
 Sof(H46C)=FVAR(1)
 Sof(C47)=Sof(C48)=Sof(C49)=Sof(C50)=Sof(C51)=Sof(C52)=Sof(H52A)=Sof(H52B)=
 Sof(H52C)=Sof(C53)=Sof(H53A)=Sof(H53B)=Sof(H53C)=Sof(C54)=Sof(H54A)=Sof(H54B)=
 Sof(H54C)=Sof(C55)=Sof(H55A)=Sof(H55B)=Sof(H55C)=Sof(C56)=Sof(H56A)=Sof(H56B)=
 Sof(H56C)=1-FVAR(2)
 Sof(C27)=Sof(C28)=Sof(C29)=Sof(C30)=Sof(C31)=Sof(C32)=Sof(H32A)=Sof(H32B)=
 Sof(H32C)=Sof(C33)=Sof(H33A)=Sof(H33B)=Sof(H33C)=Sof(C34)=Sof(H34A)=Sof(H34B)=
 Sof(H34C)=Sof(C35)=Sof(H35A)=Sof(H35B)=Sof(H35C)=Sof(C36)=Sof(H36A)=Sof(H36B)=
 Sof(H36C)=FVAR(2)
5.a Aromatic/amide H refined with riding coordinates:
 C24(H24), C26(H26), C2(H2), C3(H3)
5.b Idealised Me refined as rotating group:
 C32(H32A,H32B,H32C), C33(H33A,H33B,H33C), C34(H34A,H34B,H34C), C35(H35A,H35B,
 H35C), C36(H36A,H36B,H36C), C52(H52A,H52B,H52C), C53(H53A,H53B,H53C), C54(H54A,
 H54B,H54C), C55(H55A,H55B,H55C), C56(H56A,H56B,H56C), C62(H62A,H62B,H62C),
 C63(H63A,H63B,H63C), C64(H64A,H64B,H64C), C65(H65A,H65B,H65C), C66(H66A,H66B,
 H66C), C9(H9A,H9B,H9C), C10(H10A,H10B,H10C), C11(H11A,H11B,H11C), C12(H12A,
 H12B,H12C), C13(H13A,H13B,H13C), C19(H19A,H19B,H19C), C20(H20A,H20B,H20C),
 C21(H21A,H21B,H21C), C22(H22A,H22B,H22C), C23(H23A,H23B,H23C), C42(H42A,H42B,
 H42C), C43(H43A,H43B,H43C), C44(H44A,H44B,H44C), C45(H45A,H45B,H45C), C46(H46A,
 H46B,H46C)
;
_olex2_submission_special_instructions 'No special instructions were received'
_oxdiff_exptl_absorpt_empirical_details
;
Empirical correction (ABSPACK) includes:
- Absorption correction using spherical harmonics
- Frame scaling
;
_oxdiff_exptl_absorpt_empirical_full_max 1.354
_oxdiff_exptl_absorpt_empirical_full_min 0.668

loop_
_space_group_symop_operation_xyz
'x, y, z'
'-x, -y, -z'

loop_
_atom_site_label
_atom_site_type_symbol
_atom_site_fract_x
_atom_site_fract_y
_atom_site_fract_z
_atom_site_U_iso_or_equiv
_atom_site_adp_type
_atom_site_occupancy
_atom_site_site_symmetry_order
_atom_site_calc_flag
_atom_site_refinement_flags_posn
_atom_site_refinement_flags_adp
_atom_site_refinement_flags_occupancy
_atom_site_disorder_assembly
_atom_site_disorder_group
F1 F 0.21695(18) 0.59576(17) 0.15602(8) 0.0262(4) Uani 1 1 d . . . . .
F2 F 0.16871(19) 0.56127(18) 0.06256(9) 0.0308(4) Uani 1 1 d . . . . .
F3 F 0.3388(2) 0.43400(17) 0.00342(8) 0.0304(4) Uani 1 1 d . . . . .
F4 F 0.5621(2) 0.34590(17) 0.03999(8) 0.0295(4) Uani 1 1 d . . . . .
F5 F 0.61806(18) 0.38806(16) 0.12967(8) 0.0254(4) Uani 1 1 d . . . . .
F6 F 0.65785(18) 0.61045(16) 0.13240(8) 0.0245(4) Uani 1 1 d . . . . .
F7 F 0.89765(18) 0.61497(17) 0.15043(8) 0.0280(4) Uani 1 1 d . . . . .
F8 F 0.96647(18) 0.50884(17) 0.24632(9) 0.0281(4) Uani 1 1 d . . . . .
F9 F 0.7938(2) 0.38577(18) 0.32181(9) 0.0321(4) Uani 1 1 d . . . . .
F10 F 0.5550(2) 0.38197(17) 0.30633(8) 0.0297(4) Uani 1 1 d . . . . .
F11 F 0.42414(19) 0.72572(16) 0.11830(8) 0.0259(4) Uani 1 1 d . . . . .
F12 F 0.4194(2) 0.92402(17) 0.13365(10) 0.0384(5) Uani 1 1 d . . . . .
F13 F 0.4018(2) 0.96485(17) 0.23637(10) 0.0358(5) Uani 1 1 d . . . . .
F14 F 0.3885(2) 0.79655(17) 0.32294(9) 0.0336(5) Uani 1 1 d . . . . .
F15 F 0.4067(2) 0.59227(16) 0.30832(8) 0.0282(4) Uani 1 1 d . . . . .
F16 F 0.18018(18) 0.56814(15) 0.27898(8) 0.0250(4) Uani 1 1 d . . . . .
F17 F 0.03917(19) 0.42340(18) 0.34982(8) 0.0290(4) Uani 1 1 d . . . . .
F18 F 0.1091(2) 0.20659(18) 0.36059(9) 0.0340(5) Uani 1 1 d . . . . .
F19 F 0.3321(2) 0.13902(16) 0.29974(9) 0.0320(4) Uani 1 1 d . . . . .
F20 F 0.48068(18) 0.28330(15) 0.23006(8) 0.0245(4) Uani 1 1 d . . . . .
C67 C 0.4210(3) 0.4959(2) 0.14773(13) 0.0192(6) Uani 1 1 d . . . . .
C68 C 0.3076(3) 0.5349(3) 0.12747(13) 0.0221(6) Uani 1 1 d . . . . .
C69 C 0.2791(3) 0.5174(3) 0.08002(14) 0.0253(7) Uani 1 1 d . . . . .
C70 C 0.3647(3) 0.4528(3) 0.05003(13) 0.0255(7) Uani 1 1 d . . . . .
C71 C 0.4771(3) 0.4098(3) 0.06831(13) 0.0229(6) Uani 1 1 d . . . . .
C72 C 0.5041(3) 0.4327(2) 0.11573(13) 0.0203(6) Uani 1 1 d . . . . .
C73 C 0.5918(3) 0.4963(2) 0.21804(13) 0.0198(6) Uani 1 1 d . . . . .
C74 C 0.6873(3) 0.5532(3) 0.18018(13) 0.0207(6) Uani 1 1 d . . . . .
C75 C 0.8110(3) 0.5578(3) 0.18862(13) 0.0214(6) Uani 1 1 d . . . . .
C76 C 0.8470(3) 0.5037(3) 0.23721(14) 0.0234(6) Uani 1 1 d . . . . .
C77 C 0.7589(3) 0.4432(3) 0.27539(14) 0.0245(6) Uani 1 1 d . . . . .
C78 C 0.6345(3) 0.4419(3) 0.26535(14) 0.0223(6) Uani 1 1 d . . . . .
C79 C 0.4131(3) 0.6458(3) 0.21274(13) 0.0212(6) Uani 1 1 d . . . . .
C80 C 0.4171(3) 0.7357(3) 0.17036(14) 0.0237(6) Uani 1 1 d . . . . .
C81 C 0.4156(3) 0.8416(3) 0.17717(15) 0.0271(7) Uani 1 1 d . . . . .
C82 C 0.4061(3) 0.8629(3) 0.22846(16) 0.0280(7) Uani 1 1 d . . . . .
C83 C 0.4000(3) 0.7769(3) 0.27242(15) 0.0272(7) Uani 1 1 d . . . . .
C84 C 0.4060(3) 0.6727(3) 0.26351(14) 0.0234(6) Uani 1 1 d . . . . .
C85 C 0.3411(3) 0.4342(3) 0.25128(12) 0.0197(6) Uani 1 1 d . . . . .
C86 C 0.2249(3) 0.4633(3) 0.28210(13) 0.0211(6) Uani 1 1 d . . . . .
C87 C 0.1475(3) 0.3890(3) 0.31873(13) 0.0227(6) Uani 1 1 d . . . . .
C88 C 0.1825(3) 0.2796(3) 0.32448(13) 0.0253(7) Uani 1 1 d . . . . .
C89 C 0.2956(3) 0.2454(3) 0.29377(13) 0.0233(6) Uani 1 1 d . . . . .
C90 C 0.3702(3) 0.3219(3) 0.25822(13) 0.0211(6) Uani 1 1 d . . . . .
B1 B 0.4399(3) 0.5164(3) 0.20729(14) 0.0186(6) Uani 1 1 d . . . . .
Dy2 Dy 0.69385(2) 0.79544(2) 0.43691(2) 0.03099(7) Uani 1 1 d D . . . .
N3 N 0.5058(4) 0.9264(3) 0.44521(12) 0.0340(7) Uani 1 1 d . . . . .
N4 N 0.6511(4) 0.9147(3) 0.50335(13) 0.0355(7) Uani 1 1 d . . . . .
C24 C 0.3940(4) 0.9735(3) 0.42926(15) 0.0361(8) Uani 1 1 d . . . . .
H24 H 0.3669 0.9523 0.3999 0.043 Uiso 1 1 calc R . . . .
C25 C 0.5392(4) 0.9607(3) 0.48723(14) 0.0321(8) Uani 1 1 d . . . . .
C26 C 0.6820(5) 0.9490(3) 0.54588(16) 0.0386(9) Uani 1 1 d . . . . .
H26 H 0.7590 0.9184 0.5591 0.046 Uiso 1 1 calc R . . . .
C27 C 0.8044(11) 0.9642(7) 0.3736(4) 0.0330(18) Uani 0.57(2) 1 d D U P A 1
C28 C 0.7631(10) 0.9065(8) 0.3387(3) 0.0294(17) Uani 0.57(2) 1 d D U P A 1
C29 C 0.8404(11) 0.8061(8) 0.3405(3) 0.0321(18) Uani 0.57(2) 1 d D U P A 1
C30 C 0.9277(7) 0.8021(8) 0.3763(4) 0.0354(19) Uani 0.57(2) 1 d D U P A 1
C31 C 0.9054(8) 0.8981(8) 0.3975(5) 0.0346(18) Uani 0.57(2) 1 d D U P A 1
C32 C 0.766(2) 1.0805(11) 0.3791(8) 0.035(3) Uani 0.57(2) 1 d D U P A 1
H32A H 0.6776 1.1000 0.3725 0.052 Uiso 0.57(2) 1 calc GR . P A 1
H32B H 0.8250 1.1285 0.3523 0.052 Uiso 0.57(2) 1 calc GR . P A 1
H32C H 0.7719 1.0885 0.4159 0.052 Uiso 0.57(2) 1 calc GR . P A 1
C33 C 0.6555(12) 0.9418(12) 0.3065(5) 0.036(2) Uani 0.57(2) 1 d D U P A 1
H33A H 0.5942 0.8853 0.3154 0.054 Uiso 0.57(2) 1 calc GR . P A 1
H33B H 0.6913 0.9538 0.2675 0.054 Uiso 0.57(2) 1 calc GR . P A 1
H33C H 0.6109 1.0094 0.3155 0.054 Uiso 0.57(2) 1 calc GR . P A 1
C34 C 0.8328(15) 0.7285(10) 0.3037(4) 0.045(3) Uani 0.57(2) 1 d D U P A 1
H34A H 0.7431 0.7102 0.3082 0.067 Uiso 0.57(2) 1 calc GR . P A 1
H34B H 0.8878 0.6621 0.3136 0.067 Uiso 0.57(2) 1 calc GR . P A 1
H34C H 0.8625 0.7629 0.2657 0.067 Uiso 0.57(2) 1 calc GR . P A 1
C35 C 1.0497(11) 0.7249(9) 0.3794(5) 0.044(2) Uani 0.57(2) 1 d D U P A 1
H35A H 1.1241 0.7609 0.3563 0.065 Uiso 0.57(2) 1 calc GR . P A 1
H35B H 1.0387 0.6591 0.3668 0.065 Uiso 0.57(2) 1 calc GR . P A 1
H35C H 1.0643 0.7052 0.4172 0.065 Uiso 0.57(2) 1 calc GR . P A 1
C36 C 0.9961(19) 0.9373(14) 0.4276(7) 0.041(3) Uani 0.57(2) 1 d D U P A 1
H36A H 1.0609 0.9799 0.4013 0.061 Uiso 0.57(2) 1 calc GR . P A 1
H36B H 1.0395 0.8746 0.4488 0.061 Uiso 0.57(2) 1 calc GR . P A 1
H36C H 0.9464 0.9826 0.4522 0.061 Uiso 0.57(2) 1 calc GR . P A 1
C47 C 0.7384(14) 0.9259(10) 0.3418(4) 0.031(2) Uani 0.43(2) 1 d D U P A 2
C48 C 0.8044(15) 0.8245(11) 0.3343(3) 0.031(2) Uani 0.43(2) 1 d D U P A 2
C49 C 0.9075(10) 0.8041(11) 0.3644(5) 0.034(2) Uani 0.43(2) 1 d D U P A 2
C50 C 0.9054(10) 0.8933(11) 0.3904(6) 0.036(2) Uani 0.43(2) 1 d D U P A 2
C51 C 0.8005(14) 0.9686(8) 0.3765(5) 0.031(2) Uani 0.43(2) 1 d D U P A 2
C52 C 0.6271(17) 0.9781(15) 0.3140(7) 0.035(3) Uani 0.43(2) 1 d D U P A 2
H52A H 0.5595 0.9270 0.3214 0.052 Uiso 0.43(2) 1 calc GR . P A 2
H52B H 0.6574 0.9974 0.2746 0.052 Uiso 0.43(2) 1 calc GR . P A 2
H52C H 0.5918 1.0438 0.3278 0.052 Uiso 0.43(2) 1 calc GR . P A 2
C53 C 0.772(2) 0.7578(12) 0.2968(5) 0.043(3) Uani 0.43(2) 1 d D U P A 2
H53A H 0.8207 0.6868 0.3020 0.064 Uiso 0.43(2) 1 calc GR . P A 2
H53B H 0.7946 0.7957 0.2589 0.064 Uiso 0.43(2) 1 calc GR . P A 2
H53C H 0.6790 0.7475 0.3051 0.064 Uiso 0.43(2) 1 calc GR . P A 2
C54 C 1.0070(16) 0.7088(10) 0.3682(7) 0.044(3) Uani 0.43(2) 1 d D U P A 2
H54A H 0.9754 0.6483 0.3573 0.066 Uiso 0.43(2) 1 calc GR . P A 2
H54B H 1.0226 0.6863 0.4058 0.066 Uiso 0.43(2) 1 calc GR . P A 2
H54C H 1.0879 0.7299 0.3440 0.066 Uiso 0.43(2) 1 calc GR . P A 2
C55 C 0.988(3) 0.903(2) 0.4314(11) 0.051(5) Uani 0.43(2) 1 d D U P A 2
H55A H 1.0666 0.9386 0.4123 0.076 Uiso 0.43(2) 1 calc GR . P A 2
H55B H 1.0127 0.8301 0.4511 0.076 Uiso 0.43(2) 1 calc GR . P A 2
H55C H 0.9394 0.9457 0.4573 0.076 Uiso 0.43(2) 1 calc GR . P A 2
C56 C 0.763(3) 1.0757(16) 0.3940(11) 0.039(5) Uani 0.43(2) 1 d D U P A 2
H56A H 0.6790 1.1050 0.3838 0.059 Uiso 0.43(2) 1 calc GR . P A 2
H56B H 0.8284 1.1269 0.3759 0.059 Uiso 0.43(2) 1 calc GR . P A 2
H56C H 0.7563 1.0651 0.4336 0.059 Uiso 0.43(2) 1 calc GR . P A 2
C57 C 0.7284(8) 0.6195(5) 0.5092(3) 0.0254(14) Uani 0.489(5) 1 d D U P B 2
C58 C 0.7261(9) 0.5839(5) 0.4599(3) 0.0219(15) Uani 0.489(5) 1 d D U P B 2
C59 C 0.5981(8) 0.6092(6) 0.4478(5) 0.0268(18) Uani 0.489(5) 1 d D U P B 2
C60 C 0.5227(7) 0.6626(6) 0.4887(4) 0.0313(18) Uani 0.489(5) 1 d D U P B 2
C61 C 0.6031(10) 0.6669(6) 0.5273(3) 0.0278(16) Uani 0.489(5) 1 d D U P B 2
C62 C 0.8399(12) 0.6030(9) 0.5397(5) 0.058(3) Uani 0.489(5) 1 d . U P B 2
H62A H 0.9211 0.6117 0.5136 0.087 Uiso 0.489(5) 1 calc GR . P B 2
H62B H 0.8415 0.5298 0.5623 0.087 Uiso 0.489(5) 1 calc GR . P B 2
H62C H 0.8298 0.6568 0.5629 0.087 Uiso 0.489(5) 1 calc GR . P B 2
C63 C 0.8336(9) 0.5164(7) 0.4323(4) 0.043(2) Uani 0.489(5) 1 d . U P B 2
H63A H 0.8311 0.5306 0.3932 0.064 Uiso 0.489(5) 1 calc GR . P B 2
H63B H 0.8231 0.4393 0.4477 0.064 Uiso 0.489(5) 1 calc GR . P B 2
H63C H 0.9168 0.5353 0.4378 0.064 Uiso 0.489(5) 1 calc GR . P B 2
C64 C 0.5558(11) 0.5881(8) 0.3990(4) 0.048(3) Uani 0.489(5) 1 d . U P B 2
H64A H 0.5229 0.6565 0.3780 0.073 Uiso 0.489(5) 1 calc GR . P B 2
H64B H 0.4872 0.5376 0.4106 0.073 Uiso 0.489(5) 1 calc GR . P B 2
H64C H 0.6293 0.5562 0.3763 0.073 Uiso 0.489(5) 1 calc GR . P B 2
C65 C 0.3854(10) 0.7003(8) 0.4891(6) 0.065(3) Uani 0.489(5) 1 d . U P B 2
H65A H 0.3579 0.7472 0.5157 0.098 Uiso 0.489(5) 1 calc GR . P B 2
H65B H 0.3329 0.6376 0.4989 0.098 Uiso 0.489(5) 1 calc GR . P B 2
H65C H 0.3744 0.7413 0.4528 0.098 Uiso 0.489(5) 1 calc GR . P B 2
C66 C 0.5634(14) 0.7058(8) 0.5796(4) 0.064(3) Uani 0.489(5) 1 d . U P B 2
H66A H 0.6303 0.7491 0.5842 0.097 Uiso 0.489(5) 1 calc GR . P B 2
H66B H 0.5524 0.6432 0.6099 0.097 Uiso 0.489(5) 1 calc GR . P B 2
H66C H 0.4816 0.7505 0.5789 0.097 Uiso 0.489(5) 1 calc GR . P B 2
Dy1 Dy 1.02315(2) 0.11249(2) 0.11428(2) 0.01797(6) Uani 1 1 d . . . . .
N1 N 1.0969(3) -0.0158(2) 0.05366(11) 0.0201(5) Uani 1 1 d . . . . .
N2 N 0.9197(3) 0.1025(2) 0.03817(11) 0.0197(5) Uani 1 1 d . . . . .
C1 C 1.0043(3) 0.0221(2) 0.02318(12) 0.0178(6) Uani 1 1 d . . . . .
C2 C 1.1808(3) -0.0975(3) 0.03783(13) 0.0211(6) Uani 1 1 d . . . . .
H2 H 1.2479 -0.1260 0.0581 0.025 Uiso 1 1 calc R . . . .
C3 C 0.8279(3) 0.1402(3) 0.00637(13) 0.0208(6) Uani 1 1 d . . . . .
H3 H 0.7677 0.1981 0.0151 0.025 Uiso 1 1 calc R . . . .
C4 C 0.7963(3) 0.0588(3) 0.17171(13) 0.0206(6) Uani 1 1 d . . . . .
C5 C 0.8569(3) 0.1037(3) 0.20609(13) 0.0202(6) Uani 1 1 d . . . . .
C6 C 0.9663(3) 0.0319(3) 0.21899(13) 0.0215(6) Uani 1 1 d . . . . .
C7 C 0.9718(3) -0.0568(3) 0.19261(13) 0.0231(6) Uani 1 1 d . . . . .
C8 C 0.8662(3) -0.0411(3) 0.16355(13) 0.0210(6) Uani 1 1 d . . . . .
C9 C 0.6730(3) 0.1056(3) 0.15152(14) 0.0260(7) Uani 1 1 d . . . . .
H9A H 0.6783 0.1836 0.1370 0.039 Uiso 1 1 calc GR . . . .
H9B H 0.5999 0.0940 0.1817 0.039 Uiso 1 1 calc GR . . . .
H9C H 0.6606 0.0696 0.1227 0.039 Uiso 1 1 calc GR . . . .
C10 C 0.8019(3) 0.2011(3) 0.22983(14) 0.0250(6) Uani 1 1 d . . . . .
H10A H 0.8632 0.2199 0.2501 0.037 Uiso 1 1 calc GR . . . .
H10B H 0.7202 0.1845 0.2545 0.037 Uiso 1 1 calc GR . . . .
H10C H 0.7862 0.2624 0.2004 0.037 Uiso 1 1 calc GR . . . .
C11 C 1.0517(3) 0.0402(3) 0.25861(14) 0.0284(7) Uani 1 1 d . . . . .
H11A H 1.1415 0.0192 0.2441 0.043 Uiso 1 1 calc GR . . . .
H11B H 1.0241 -0.0085 0.2935 0.043 Uiso 1 1 calc GR . . . .
H11C H 1.0450 0.1151 0.2641 0.043 Uiso 1 1 calc GR . . . .
C12 C 1.0705(4) -0.1525(3) 0.19566(16) 0.0334(8) Uani 1 1 d . . . . .
H12A H 1.0445 -0.2078 0.1791 0.050 Uiso 1 1 calc GR . . . .
H12B H 1.0765 -0.1832 0.2339 0.050 Uiso 1 1 calc GR . . . .
H12C H 1.1550 -0.1287 0.1760 0.050 Uiso 1 1 calc GR . . . .
C13 C 0.8272(4) -0.1195(3) 0.13405(15) 0.0281(7) Uani 1 1 d . . . . .
H13A H 0.7892 -0.0791 0.1028 0.042 Uiso 1 1 calc GR . . . .
H13B H 0.7636 -0.1658 0.1588 0.042 Uiso 1 1 calc GR . . . .
H13C H 0.9036 -0.1648 0.1213 0.042 Uiso 1 1 calc GR . . . .
C14 C 1.0532(3) 0.3183(3) 0.07819(13) 0.0197(6) Uani 1 1 d . . . . .
C15 C 1.1299(3) 0.2662(3) 0.03728(13) 0.0203(6) Uani 1 1 d . . . . .
C16 C 1.2356(3) 0.2055(3) 0.05920(13) 0.0208(6) Uani 1 1 d . . . . .
C17 C 1.2243(3) 0.2192(2) 0.11389(13) 0.0201(6) Uani 1 1 d . . . . .
C18 C 1.1125(3) 0.2895(3) 0.12518(13) 0.0208(6) Uani 1 1 d . . . . .
C19 C 0.9337(3) 0.3936(3) 0.07193(15) 0.0280(7) Uani 1 1 d . . . . .
H19A H 0.8954 0.3797 0.0422 0.042 Uiso 1 1 calc GR . . . .
H19B H 0.9569 0.4691 0.0635 0.042 Uiso 1 1 calc GR . . . .
H19C H 0.8711 0.3810 0.1059 0.042 Uiso 1 1 calc GR . . . .
C20 C 1.1135(4) 0.2843(3) -0.02122(13) 0.0270(7) Uani 1 1 d . . . . .
H20A H 1.1714 0.3388 -0.0433 0.040 Uiso 1 1 calc GR . . . .
H20B H 1.0238 0.3100 -0.0243 0.040 Uiso 1 1 calc GR . . . .
H20C H 1.1348 0.2159 -0.0342 0.040 Uiso 1 1 calc GR . . . .
C21 C 1.3468(3) 0.1474(3) 0.02790(14) 0.0264(7) Uani 1 1 d . . . . .
H21A H 1.3158 0.1183 0.0004 0.040 Uiso 1 1 calc GR . . . .
H21B H 1.3845 0.0877 0.0530 0.040 Uiso 1 1 calc GR . . . .
H21C H 1.4126 0.1984 0.0099 0.040 Uiso 1 1 calc GR . . . .
C22 C 1.3219(3) 0.1789(3) 0.15079(14) 0.0259(7) Uani 1 1 d . . . . .
H22A H 1.2770 0.1586 0.1884 0.039 Uiso 1 1 calc GR . . . .
H22B H 1.3790 0.2364 0.1482 0.039 Uiso 1 1 calc GR . . . .
H22C H 1.3733 0.1154 0.1398 0.039 Uiso 1 1 calc GR . . . .
C23 C 1.0756(3) 0.3373(3) 0.17561(14) 0.0258(7) Uani 1 1 d . . . . .
H23A H 1.0987 0.2840 0.2070 0.039 Uiso 1 1 calc GR . . . .
H23B H 0.9823 0.3565 0.1819 0.039 Uiso 1 1 calc GR . . . .
H23C H 1.1220 0.4026 0.1708 0.039 Uiso 1 1 calc GR . . . .
C37 C 0.7208(9) 0.5879(5) 0.4807(4) 0.0274(16) Uani 0.511(5) 1 d D U P B 1
C38 C 0.6364(8) 0.5944(5) 0.4432(4) 0.0263(17) Uani 0.511(5) 1 d D U P B 1
C39 C 0.5195(7) 0.6448(5) 0.4653(3) 0.0267(15) Uani 0.511(5) 1 d D U P B 1
C40 C 0.5303(7) 0.6728(5) 0.5137(3) 0.0242(13) Uani 0.511(5) 1 d D U P B 1
C41 C 0.6561(9) 0.6379(6) 0.5236(3) 0.0279(15) Uani 0.511(5) 1 d D U P B 1
C42 C 0.8528(9) 0.5301(8) 0.4795(5) 0.057(3) Uani 0.511(5) 1 d . U P B 1
H42A H 0.8925 0.5278 0.4417 0.085 Uiso 0.511(5) 1 calc GR . P B 1
H42B H 0.8457 0.4558 0.5007 0.085 Uiso 0.511(5) 1 calc GR . P B 1
H42C H 0.9066 0.5688 0.4952 0.085 Uiso 0.511(5) 1 calc GR . P B 1
C43 C 0.6584(12) 0.5358(7) 0.3959(4) 0.052(3) Uani 0.511(5) 1 d . U P B 1
H43A H 0.7494 0.5371 0.3784 0.079 Uiso 0.511(5) 1 calc GR . P B 1
H43B H 0.6036 0.5721 0.3694 0.079 Uiso 0.511(5) 1 calc GR . P B 1
H43C H 0.6363 0.4603 0.4094 0.079 Uiso 0.511(5) 1 calc GR . P B 1
C44 C 0.3934(9) 0.6519(7) 0.4414(4) 0.044(2) Uani 0.511(5) 1 d . U P B 1
H44A H 0.4154 0.6472 0.4029 0.066 Uiso 0.511(5) 1 calc GR . P B 1
H44B H 0.3440 0.7211 0.4449 0.066 Uiso 0.511(5) 1 calc GR . P B 1
H44C H 0.3412 0.5918 0.4614 0.066 Uiso 0.511(5) 1 calc GR . P B 1
C45 C 0.4174(10) 0.7170(7) 0.5517(4) 0.047(2) Uani 0.511(5) 1 d . U P B 1
H45A H 0.3638 0.6578 0.5717 0.071 Uiso 0.511(5) 1 calc GR . P B 1
H45B H 0.3653 0.7728 0.5304 0.071 Uiso 0.511(5) 1 calc GR . P B 1
H45C H 0.4506 0.7490 0.5777 0.071 Uiso 0.511(5) 1 calc GR . P B 1
C46 C 0.7053(11) 0.6452(8) 0.5738(3) 0.052(2) Uani 0.511(5) 1 d . U P B 1
H46A H 0.7170 0.5722 0.5958 0.078 Uiso 0.511(5) 1 calc GR . P B 1
H46B H 0.6428 0.6899 0.5951 0.078 Uiso 0.511(5) 1 calc GR . P B 1
H46C H 0.7883 0.6784 0.5634 0.078 Uiso 0.511(5) 1 calc GR . P B 1

loop_
_atom_site_aniso_label
_atom_site_aniso_U_11
_atom_site_aniso_U_22
_atom_site_aniso_U_33
_atom_site_aniso_U_23
_atom_site_aniso_U_13
_atom_site_aniso_U_12
F1 0.0188(9) 0.0310(10) 0.0299(10) -0.0083(8) -0.0068(7) 0.0024(7)
F2 0.0247(10) 0.0379(11) 0.0319(10) -0.0010(9) -0.0173(8) -0.0016(8)
F3 0.0398(11) 0.0343(11) 0.0201(9) -0.0023(8) -0.0083(8) -0.0163(9)
F4 0.0367(11) 0.0246(10) 0.0275(10) -0.0086(8) -0.0022(8) -0.0025(8)
F5 0.0215(9) 0.0255(10) 0.0293(10) -0.0065(8) -0.0059(7) 0.0027(7)
F6 0.0217(9) 0.0258(9) 0.0246(9) 0.0006(7) -0.0073(7) -0.0015(7)
F7 0.0209(9) 0.0317(10) 0.0317(10) -0.0060(8) -0.0036(8) -0.0051(8)
F8 0.0189(9) 0.0352(11) 0.0361(11) -0.0145(9) -0.0131(8) 0.0018(8)
F9 0.0320(10) 0.0334(11) 0.0336(11) 0.0006(9) -0.0212(9) -0.0018(8)
F10 0.0312(10) 0.0277(10) 0.0300(10) 0.0066(8) -0.0148(8) -0.0088(8)
F11 0.0312(10) 0.0213(9) 0.0244(9) -0.0011(7) -0.0077(8) -0.0009(7)
F12 0.0564(14) 0.0192(10) 0.0382(12) 0.0026(9) -0.0146(10) -0.0027(9)
F13 0.0468(13) 0.0167(9) 0.0476(13) -0.0079(9) -0.0180(10) 0.0017(8)
F14 0.0471(12) 0.0259(10) 0.0338(11) -0.0104(8) -0.0179(10) -0.0009(9)
F15 0.0432(11) 0.0200(9) 0.0251(9) -0.0029(7) -0.0172(8) -0.0016(8)
F16 0.0229(9) 0.0219(9) 0.0312(10) -0.0081(8) -0.0065(7) 0.0032(7)
F17 0.0235(9) 0.0411(12) 0.0222(9) -0.0078(8) -0.0022(7) -0.0014(8)
F18 0.0373(11) 0.0334(11) 0.0283(10) 0.0030(8) -0.0022(9) -0.0141(9)
F19 0.0430(12) 0.0179(9) 0.0354(11) -0.0019(8) -0.0105(9) -0.0037(8)
F20 0.0241(9) 0.0199(9) 0.0301(10) -0.0069(7) -0.0053(7) 0.0009(7)
C67 0.0191(14) 0.0169(14) 0.0224(14) -0.0016(11) -0.0071(11) -0.0035(11)
C68 0.0200(14) 0.0210(15) 0.0238(15) -0.0010(12) -0.0042(12) -0.0017(11)
C69 0.0212(15) 0.0286(17) 0.0250(16) 0.0038(13) -0.0093(12) -0.0063(12)
C70 0.0336(17) 0.0270(16) 0.0176(14) -0.0001(12) -0.0074(12) -0.0119(13)
C71 0.0275(16) 0.0190(14) 0.0220(15) -0.0032(12) 0.0006(12) -0.0101(12)
C72 0.0199(14) 0.0168(14) 0.0241(15) 0.0000(11) -0.0063(11) -0.0046(11)
C73 0.0202(14) 0.0174(14) 0.0232(15) -0.0045(11) -0.0073(11) -0.0003(11)
C74 0.0235(15) 0.0176(14) 0.0208(14) -0.0017(11) -0.0065(12) 0.0004(11)
C75 0.0193(14) 0.0193(14) 0.0276(15) -0.0095(12) -0.0034(12) -0.0009(11)
C76 0.0172(14) 0.0253(16) 0.0332(17) -0.0140(13) -0.0109(12) 0.0026(11)
C77 0.0284(16) 0.0208(15) 0.0275(16) -0.0047(12) -0.0154(13) 0.0029(12)
C78 0.0212(14) 0.0200(15) 0.0268(16) -0.0032(12) -0.0080(12) -0.0018(11)
C79 0.0163(13) 0.0206(15) 0.0274(15) -0.0033(12) -0.0085(11) 0.0014(11)
C80 0.0197(14) 0.0242(16) 0.0269(16) -0.0034(13) -0.0070(12) 0.0017(12)
C81 0.0297(17) 0.0187(15) 0.0320(17) 0.0011(13) -0.0123(14) 0.0025(12)
C82 0.0289(17) 0.0167(15) 0.0416(19) -0.0078(13) -0.0130(14) 0.0008(12)
C83 0.0294(17) 0.0239(16) 0.0318(17) -0.0068(13) -0.0144(14) 0.0012(13)
C84 0.0238(15) 0.0196(15) 0.0285(16) -0.0018(12) -0.0120(12) -0.0009(12)
C85 0.0207(14) 0.0218(15) 0.0182(13) -0.0048(11) -0.0072(11) -0.0005(11)
C86 0.0225(14) 0.0214(15) 0.0226(14) -0.0064(12) -0.0096(12) -0.0007(11)
C87 0.0204(14) 0.0312(17) 0.0182(14) -0.0059(12) -0.0067(11) -0.0006(12)
C88 0.0302(16) 0.0274(16) 0.0191(14) 0.0000(12) -0.0070(12) -0.0103(13)
C89 0.0301(16) 0.0172(14) 0.0253(15) -0.0037(12) -0.0111(13) -0.0034(12)
C90 0.0216(14) 0.0236(15) 0.0199(14) -0.0053(12) -0.0069(11) -0.0011(12)
B1 0.0195(15) 0.0157(15) 0.0221(16) -0.0035(12) -0.0081(12) 0.0002(12)
Dy2 0.05097(14) 0.02083(11) 0.01919(10) -0.00463(7) -0.00343(8) 0.00247(9)
N3 0.058(2) 0.0249(15) 0.0200(13) -0.0059(11) -0.0133(13) 0.0060(14)
N4 0.055(2) 0.0266(15) 0.0266(15) -0.0097(12) -0.0127(14) 0.0094(14)
C24 0.056(2) 0.0309(19) 0.0240(17) -0.0086(14) -0.0155(16) 0.0063(17)
C25 0.053(2) 0.0234(17) 0.0198(15) -0.0043(13) -0.0124(15) 0.0077(16)
C26 0.058(3) 0.0310(19) 0.0287(18) -0.0090(15) -0.0169(17) 0.0097(17)
C27 0.041(3) 0.028(3) 0.032(3) -0.006(3) -0.009(3) -0.006(3)
C28 0.040(4) 0.026(3) 0.024(3) -0.003(2) -0.006(2) -0.011(3)
C29 0.052(4) 0.027(3) 0.017(3) -0.001(2) -0.003(3) -0.012(3)
C30 0.056(3) 0.033(3) 0.014(3) -0.001(3) -0.006(3) 0.002(3)
C31 0.046(3) 0.039(3) 0.021(3) -0.010(3) -0.008(3) 0.003(3)
C32 0.049(6) 0.023(4) 0.031(9) -0.002(4) -0.003(6) -0.005(4)
C33 0.041(5) 0.040(7) 0.028(4) 0.002(4) -0.008(4) -0.017(4)
C34 0.058(7) 0.043(6) 0.032(4) -0.015(4) 0.013(4) -0.021(5)
C35 0.030(5) 0.039(5) 0.061(6) -0.013(4) 0.001(4) -0.005(4)
C36 0.038(5) 0.047(9) 0.040(5) -0.002(5) -0.018(4) -0.013(6)
C47 0.042(4) 0.025(4) 0.022(3) 0.001(3) -0.002(3) -0.009(3)
C48 0.049(4) 0.027(4) 0.016(3) 0.003(3) -0.005(3) -0.010(4)
C49 0.058(4) 0.033(3) 0.007(4) -0.002(3) -0.001(3) 0.006(3)
C50 0.048(4) 0.039(4) 0.021(4) -0.010(3) -0.007(3) 0.002(3)
C51 0.040(4) 0.029(4) 0.028(4) -0.007(3) -0.009(3) -0.006(4)
C52 0.045(7) 0.033(8) 0.024(6) 0.008(5) -0.010(5) -0.013(5)
C53 0.063(9) 0.036(6) 0.025(5) -0.011(4) 0.012(6) -0.012(6)
C54 0.033(7) 0.035(6) 0.057(8) -0.013(5) 0.011(6) -0.004(5)
C55 0.045(8) 0.056(13) 0.049(7) -0.004(9) -0.004(6) -0.009(9)
C56 0.045(7) 0.032(6) 0.038(13) -0.004(6) 0.003(9) -0.014(5)
C57 0.032(3) 0.023(3) 0.022(3) -0.007(2) -0.006(3) 0.001(3)
C58 0.028(3) 0.025(3) 0.016(3) -0.012(3) -0.003(3) -0.004(2)
C59 0.022(4) 0.037(3) 0.020(3) -0.001(3) -0.002(3) -0.009(3)
C60 0.030(3) 0.034(3) 0.025(4) -0.002(3) -0.001(4) 0.003(3)
C61 0.034(4) 0.025(3) 0.021(3) -0.007(2) 0.003(3) -0.002(3)
C62 0.079(6) 0.044(5) 0.061(6) 0.007(4) -0.053(5) -0.011(5)
C63 0.040(4) 0.025(4) 0.058(5) -0.011(4) 0.006(4) 0.000(3)
C64 0.075(6) 0.039(5) 0.037(4) 0.015(4) -0.035(5) -0.028(5)
C65 0.037(5) 0.027(4) 0.110(8) 0.019(5) 0.005(5) -0.002(4)
C66 0.116(8) 0.039(5) 0.026(4) -0.003(4) 0.023(5) -0.020(5)
Dy1 0.01999(9) 0.01869(9) 0.01628(9) -0.00454(6) -0.00288(6) -0.00430(6)
N1 0.0221(12) 0.0188(12) 0.0203(12) -0.0039(10) -0.0060(10) -0.0015(10)
N2 0.0208(12) 0.0190(12) 0.0202(12) -0.0059(10) -0.0041(10) 0.0000(10)
C1 0.0178(13) 0.0181(14) 0.0182(13) -0.0040(11) -0.0037(10) -0.0019(11)
C2 0.0193(14) 0.0217(15) 0.0229(15) -0.0038(12) -0.0070(11) 0.0007(11)
C3 0.0191(14) 0.0187(14) 0.0250(15) -0.0044(12) -0.0063(11) 0.0011(11)
C4 0.0214(14) 0.0184(14) 0.0221(14) -0.0050(11) -0.0030(11) -0.0012(11)
C5 0.0202(14) 0.0200(14) 0.0204(14) -0.0039(11) -0.0023(11) -0.0030(11)
C6 0.0189(14) 0.0263(16) 0.0185(14) -0.0028(12) -0.0023(11) -0.0027(12)
C7 0.0244(15) 0.0213(15) 0.0214(15) -0.0011(12) -0.0025(12) -0.0006(12)
C8 0.0230(15) 0.0199(15) 0.0213(14) -0.0058(12) -0.0054(12) -0.0003(12)
C9 0.0205(15) 0.0292(17) 0.0294(16) -0.0066(13) -0.0071(12) -0.0005(12)
C10 0.0272(16) 0.0213(15) 0.0278(16) -0.0112(13) 0.0003(13) -0.0039(12)
C11 0.0242(16) 0.040(2) 0.0212(15) -0.0030(14) -0.0071(12) -0.0040(14)
C12 0.0343(19) 0.0283(18) 0.0338(19) -0.0004(14) -0.0087(15) 0.0077(15)
C13 0.0336(18) 0.0214(16) 0.0319(17) -0.0089(13) -0.0031(14) -0.0107(13)
C14 0.0190(14) 0.0197(14) 0.0210(14) -0.0051(11) -0.0030(11) -0.0031(11)
C15 0.0202(14) 0.0210(15) 0.0202(14) -0.0050(11) -0.0030(11) -0.0030(11)
C16 0.0245(15) 0.0182(14) 0.0201(14) -0.0042(11) -0.0034(12) -0.0027(11)
C17 0.0216(14) 0.0173(14) 0.0209(14) -0.0021(11) -0.0044(11) -0.0006(11)
C18 0.0212(14) 0.0184(14) 0.0229(15) -0.0046(11) -0.0024(11) -0.0037(11)
C19 0.0228(15) 0.0262(17) 0.0338(18) -0.0031(14) -0.0071(13) 0.0015(13)
C20 0.0333(17) 0.0274(17) 0.0194(15) 0.0000(12) -0.0046(13) -0.0077(13)
C21 0.0209(15) 0.0262(16) 0.0304(17) -0.0097(13) 0.0044(12) -0.0015(12)
C22 0.0256(16) 0.0250(16) 0.0295(16) -0.0039(13) -0.0129(13) -0.0014(12)
C23 0.0291(16) 0.0240(16) 0.0258(16) -0.0091(13) -0.0001(13) -0.0078(13)
C37 0.030(3) 0.028(3) 0.026(4) -0.010(3) -0.005(3) 0.001(2)
C38 0.023(4) 0.033(3) 0.021(3) -0.003(3) 0.005(3) -0.016(3)
C39 0.034(3) 0.027(3) 0.012(3) 0.006(3) 0.000(3) 0.002(3)
C40 0.031(3) 0.023(3) 0.020(3) -0.007(3) -0.007(3) -0.001(2)
C41 0.028(3) 0.034(3) 0.021(3) -0.003(3) -0.004(3) -0.008(3)
C42 0.040(4) 0.033(4) 0.080(7) 0.015(4) -0.004(4) 0.004(3)
C43 0.095(8) 0.024(4) 0.037(4) -0.013(3) 0.006(5) -0.021(4)
C44 0.048(5) 0.040(4) 0.043(4) 0.010(3) -0.019(4) -0.014(4)
C45 0.058(5) 0.034(4) 0.039(4) -0.004(3) 0.018(4) -0.007(4)
C46 0.079(6) 0.052(5) 0.030(4) 0.011(3) -0.031(4) -0.030(5)

loop_
_atom_type_symbol
_atom_type_description
_atom_type_scat_dispersion_real
_atom_type_scat_dispersion_imag
_atom_type_scat_source
C C 0.0181 0.0091 'International Tables Vol C Tables 4.2.6.8 and 6.1.1.4'
H H 0.0000 0.0000 'International Tables Vol C Tables 4.2.6.8 and 6.1.1.4'
B B 0.0090 0.0039 'International Tables Vol C Tables 4.2.6.8 and 6.1.1.4'
Dy Dy -9.8046 9.8477 'International Tables Vol C Tables 4.2.6.8 and 6.1.1.4'
F F 0.0727 0.0534 'International Tables Vol C Tables 4.2.6.8 and 6.1.1.4'
N N 0.0311 0.0180 'International Tables Vol C Tables 4.2.6.8 and 6.1.1.4'

loop_
_exptl_crystal_face_index_h
_exptl_crystal_face_index_k
_exptl_crystal_face_index_l
_exptl_crystal_face_perp_dist
-1 -2 -1 0.1066
2 -1 -1 0.0679
1 0 2 0.0431
-1 0 -2 0.0666
0 -1 -2 0.0918
1 -1 2 0.0781
-1 1 -2 0.0606
0 -1 2 0.0687
0 1 -2 0.0811
-1 -1 -2 0.0805
-1 -1 1 0.0678
1 1 0 0.0826
0 0 -1 0.0345
0 0 1 0.0054
2 1 1 0.0701
-2 -1 0 0.0694
1 0 -2 0.0462
-1 1 1 0.0537
1 2 2 0.0861
1 1 2 0.0644
-1 0 2 0.0327

loop_
_geom_angle_atom_site_label_1
_geom_angle_atom_site_label_2
_geom_angle_atom_site_label_3
_geom_angle
_geom_angle_site_symmetry_1
_geom_angle_site_symmetry_3
_geom_angle_publ_flag
C68 C67 B1 120.2(3) . . ?
C72 C67 C68 113.3(3) . . ?
C72 C67 B1 126.2(3) . . ?
F1 C68 C67 118.8(3) . . ?
F1 C68 C69 116.2(3) . . ?
C69 C68 C67 125.0(3) . . ?
F2 C69 C68 121.0(3) . . ?
F2 C69 C70 119.7(3) . . ?
C68 C69 C70 119.2(3) . . ?
F3 C70 C69 120.4(3) . . ?
F3 C70 C71 120.8(3) . . ?
C71 C70 C69 118.8(3) . . ?
F4 C71 C70 120.0(3) . . ?
F4 C71 C72 120.0(3) . . ?
C70 C71 C72 120.0(3) . . ?
F5 C72 C67 121.0(3) . . ?
F5 C72 C71 115.4(3) . . ?
C67 C72 C71 123.6(3) . . ?
C74 C73 B1 118.9(3) . . ?
C78 C73 C74 113.3(3) . . ?
C78 C73 B1 126.9(3) . . ?
F6 C74 C73 119.2(3) . . ?
F6 C74 C75 116.4(3) . . ?
C75 C74 C73 124.4(3) . . ?
F7 C75 C74 121.1(3) . . ?
F7 C75 C76 119.4(3) . . ?
C74 C75 C76 119.6(3) . . ?
F8 C76 C75 120.2(3) . . ?
F8 C76 C77 120.9(3) . . ?
C77 C76 C75 118.9(3) . . ?
F9 C77 C76 119.9(3) . . ?
F9 C77 C78 120.7(3) . . ?
C76 C77 C78 119.5(3) . . ?
F10 C78 C73 121.3(3) . . ?
F10 C78 C77 114.4(3) . . ?
C73 C78 C77 124.3(3) . . ?
C80 C79 C84 113.2(3) . . ?
C80 C79 B1 126.8(3) . . ?
C84 C79 B1 119.2(3) . . ?
F11 C80 C79 121.7(3) . . ?
F11 C80 C81 114.4(3) . . ?
C81 C80 C79 123.9(3) . . ?
F12 C81 C80 119.9(3) . . ?
F12 C81 C82 120.0(3) . . ?
C82 C81 C80 120.1(3) . . ?
F13 C82 C81 121.4(3) . . ?
F13 C82 C83 119.9(3) . . ?
C81 C82 C83 118.7(3) . . ?
F14 C83 C82 119.4(3) . . ?
F14 C83 C84 121.5(3) . . ?
C84 C83 C82 119.1(3) . . ?
F15 C84 C79 119.4(3) . . ?
F15 C84 C83 115.7(3) . . ?
C83 C84 C79 124.9(3) . . ?
C86 C85 C90 113.6(3) . . ?
C86 C85 B1 127.0(3) . . ?
C90 C85 B1 119.3(3) . . ?
F16 C86 C85 121.4(3) . . ?
F16 C86 C87 115.1(3) . . ?
C85 C86 C87 123.5(3) . . ?
F17 C87 C86 120.4(3) . . ?
F17 C87 C88 119.5(3) . . ?
C88 C87 C86 120.0(3) . . ?
F18 C88 C87 120.6(3) . . ?
F18 C88 C89 120.3(3) . . ?
C87 C88 C89 119.1(3) . . ?
F19 C89 C88 119.7(3) . . ?
F19 C89 C90 121.3(3) . . ?
C90 C89 C88 119.0(3) . . ?
F20 C90 C85 119.2(3) . . ?
F20 C90 C89 116.1(3) . . ?
C89 C90 C85 124.6(3) . . ?
C67 B1 C73 114.2(3) . . ?
C67 B1 C79 113.2(2) . . ?
C67 B1 C85 103.5(2) . . ?
C79 B1 C73 98.6(2) . . ?
C85 B1 C73 113.5(2) . . ?
C85 B1 C79 114.4(3) . . ?
C24 N3 C25 115.8(3) . . ?
C25 N4 C26 115.5(3) . . ?
N3 C24 H24 118.8 . . ?
N3 C24 C26 122.5(4) . 2_676 ?
C26 C24 H24 118.8 2_676 . ?
N3 C25 C25 121.6(5) . 2_676 ?
N4 C25 N3 116.3(3) . . ?
N4 C25 C25 122.1(4) . 2_676 ?
N4 C26 C24 122.6(4) . 2_676 ?
N4 C26 H26 118.7 . . ?
C24 C26 H26 118.7 2_676 . ?
C28 C27 C31 107.6(8) . . ?
C28 C27 C32 127.7(10) . . ?
C31 C27 C32 124.1(11) . . ?
C27 C28 C29 107.8(7) . . ?
C27 C28 C33 126.9(8) . . ?
C29 C28 C33 125.3(8) . . ?
C28 C29 C34 122.5(8) . . ?
C30 C29 C28 108.1(6) . . ?
C30 C29 C34 129.1(8) . . ?
C29 C30 C31 108.5(7) . . ?
C29 C30 C35 125.5(8) . . ?
C31 C30 C35 123.9(8) . . ?
C27 C31 C36 125.0(9) . . ?
C30 C31 C27 108.0(8) . . ?
C30 C31 C36 125.1(10) . . ?
C27 C32 H32A 109.5 . . ?
C27 C32 H32B 109.5 . . ?
C27 C32 H32C 109.5 . . ?
H32A C32 H32B 109.5 . . ?
H32A C32 H32C 109.5 . . ?
H32B C32 H32C 109.5 . . ?
C28 C33 H33A 109.5 . . ?
C28 C33 H33B 109.5 . . ?
C28 C33 H33C 109.5 . . ?
H33A C33 H33B 109.5 . . ?
H33A C33 H33C 109.5 . . ?
H33B C33 H33C 109.5 . . ?
C29 C34 H34A 109.5 . . ?
C29 C34 H34B 109.5 . . ?
C29 C34 H34C 109.5 . . ?
H34A C34 H34B 109.5 . . ?
H34A C34 H34C 109.5 . . ?
H34B C34 H34C 109.5 . . ?
C30 C35 H35A 109.5 . . ?
C30 C35 H35B 109.5 . . ?
C30 C35 H35C 109.5 . . ?
H35A C35 H35B 109.5 . . ?
H35A C35 H35C 109.5 . . ?
H35B C35 H35C 109.5 . . ?
C31 C36 H36A 109.5 . . ?
C31 C36 H36B 109.5 . . ?
C31 C36 H36C 109.5 . . ?
H36A C36 H36B 109.5 . . ?
H36A C36 H36C 109.5 . . ?
H36B C36 H36C 109.5 . . ?
C48 C47 C52 123.8(10) . . ?
C51 C47 C48 108.3(9) . . ?
C51 C47 C52 127.9(11) . . ?
C47 C48 C53 123.7(10) . . ?
C49 C48 C47 108.0(8) . . ?
C49 C48 C53 128.1(11) . . ?
C48 C49 C50 107.8(9) . . ?
C48 C49 C54 128.1(11) . . ?
C50 C49 C54 124.0(11) . . ?
C49 C50 C51 108.2(10) . . ?
C49 C50 C55 126.9(13) . . ?
C51 C50 C55 124.5(13) . . ?
C47 C51 C50 107.7(10) . . ?
C47 C51 C56 125.5(14) . . ?
C50 C51 C56 126.8(14) . . ?
C47 C52 H52A 109.5 . . ?
C47 C52 H52B 109.5 . . ?
C47 C52 H52C 109.5 . . ?
H52A C52 H52B 109.5 . . ?
H52A C52 H52C 109.5 . . ?
H52B C52 H52C 109.5 . . ?
C48 C53 H53A 109.5 . . ?
C48 C53 H53B 109.5 . . ?
C48 C53 H53C 109.5 . . ?
H53A C53 H53B 109.5 . . ?
H53A C53 H53C 109.5 . . ?
H53B C53 H53C 109.5 . . ?
C49 C54 H54A 109.5 . . ?
C49 C54 H54B 109.5 . . ?
C49 C54 H54C 109.5 . . ?
H54A C54 H54B 109.5 . . ?
H54A C54 H54C 109.5 . . ?
H54B C54 H54C 109.5 . . ?
C50 C55 H55A 109.5 . . ?
C50 C55 H55B 109.5 . . ?
C50 C55 H55C 109.5 . . ?
H55A C55 H55B 109.5 . . ?
H55A C55 H55C 109.5 . . ?
H55B C55 H55C 109.5 . . ?
C51 C56 H56A 109.5 . . ?
C51 C56 H56B 109.5 . . ?
C51 C56 H56C 109.5 . . ?
H56A C56 H56B 109.5 . . ?
H56A C56 H56C 109.5 . . ?
H56B C56 H56C 109.5 . . ?
C58 C57 C62 126.5(9) . . ?
C61 C57 C58 108.4(7) . . ?
C61 C57 C62 125.0(9) . . ?
C57 C58 C59 107.5(8) . . ?
C57 C58 C63 124.7(8) . . ?
C59 C58 C63 127.1(8) . . ?
C58 C59 C64 124.7(9) . . ?
C60 C59 C58 108.3(8) . . ?
C60 C59 C64 127.0(10) . . ?
C59 C60 C65 123.1(11) . . ?
C61 C60 C59 107.7(7) . . ?
C61 C60 C65 129.2(11) . . ?
C57 C61 C60 108.1(7) . . ?
C57 C61 C66 124.7(10) . . ?
C60 C61 C66 127.1(10) . . ?
C57 C62 H62A 109.5 . . ?
C57 C62 H62B 109.5 . . ?
C57 C62 H62C 109.5 . . ?
H62A C62 H62B 109.5 . . ?
H62A C62 H62C 109.5 . . ?
H62B C62 H62C 109.5 . . ?
C58 C63 H63A 109.5 . . ?
C58 C63 H63B 109.5 . . ?
C58 C63 H63C 109.5 . . ?
H63A C63 H63B 109.5 . . ?
H63A C63 H63C 109.5 . . ?
H63B C63 H63C 109.5 . . ?
C59 C64 H64A 109.5 . . ?
C59 C64 H64B 109.5 . . ?
C59 C64 H64C 109.5 . . ?
H64A C64 H64B 109.5 . . ?
H64A C64 H64C 109.5 . . ?
H64B C64 H64C 109.5 . . ?
C60 C65 H65A 109.5 . . ?
C60 C65 H65B 109.5 . . ?
C60 C65 H65C 109.5 . . ?
H65A C65 H65B 109.5 . . ?
H65A C65 H65C 109.5 . . ?
H65B C65 H65C 109.5 . . ?
C61 C66 H66A 109.5 . . ?
C61 C66 H66B 109.5 . . ?
C61 C66 H66C 109.5 . . ?
H66A C66 H66B 109.5 . . ?
H66A C66 H66C 109.5 . . ?
H66B C66 H66C 109.5 . . ?
N1 Dy1 C4 108.26(9) . . ?
N1 Dy1 C5 133.34(9) . . ?
N1 Dy1 C6 117.40(10) . . ?
N1 Dy1 C7 86.95(10) . . ?
N1 Dy1 C8 81.70(9) . . ?
N1 Dy1 C14 119.81(9) . . ?
N1 Dy1 C15 88.72(9) . . ?
N1 Dy1 C16 81.70(9) . . ?
N1 Dy1 C17 106.80(9) . . ?
N1 Dy1 C18 133.40(9) . . ?
N2 Dy1 N1 56.30(9) . . ?
N2 Dy1 C4 82.80(9) . . ?
N2 Dy1 C5 112.29(9) . . ?
N2 Dy1 C6 131.74(9) . . ?
N2 Dy1 C7 109.44(10) . . ?
N2 Dy1 C8 80.95(9) . . ?
N2 Dy1 C14 91.83(9) . . ?
N2 Dy1 C15 78.14(9) . . ?
N2 Dy1 C16 99.26(9) . . ?
N2 Dy1 C17 128.74(9) . . ?
N2 Dy1 C18 123.36(9) . . ?
C4 Dy1 C8 31.35(9) . . ?
C4 Dy1 C16 168.81(10) . . ?
C4 Dy1 C17 142.50(10) . . ?
C5 Dy1 C4 31.25(10) . . ?
C5 Dy1 C8 51.86(10) . . ?
C5 Dy1 C16 141.98(10) . . ?
C5 Dy1 C17 111.57(10) . . ?
C6 Dy1 C4 52.01(10) . . ?
C6 Dy1 C5 31.59(10) . . ?
C6 Dy1 C8 52.05(10) . . ?
C6 Dy1 C15 147.41(10) . . ?
C6 Dy1 C16 128.45(10) . . ?
C6 Dy1 C17 99.46(10) . . ?
C7 Dy1 C4 51.94(10) . . ?
C7 Dy1 C5 51.95(10) . . ?
C7 Dy1 C6 31.39(10) . . ?
C7 Dy1 C8 31.51(10) . . ?
C7 Dy1 C15 166.84(10) . . ?
C7 Dy1 C16 135.76(10) . . ?
C7 Dy1 C17 118.02(10) . . ?
C8 Dy1 C16 159.75(10) . . ?
C14 Dy1 C4 117.16(10) . . ?
C14 Dy1 C5 104.62(10) . . ?
C14 Dy1 C6 121.25(10) . . ?
C14 Dy1 C7 152.63(10) . . ?
C14 Dy1 C8 148.11(10) . . ?
C14 Dy1 C15 31.67(9) . . ?
C14 Dy1 C16 51.97(9) . . ?
C14 Dy1 C17 52.12(9) . . ?
C14 Dy1 C18 31.58(10) . . ?
C15 Dy1 C4 141.09(10) . . ?
C15 Dy1 C5 136.23(10) . . ?
C15 Dy1 C8 158.95(10) . . ?
C15 Dy1 C16 31.12(9) . . ?
C15 Dy1 C17 51.75(9) . . ?
C17 Dy1 C8 149.19(10) . . ?
C17 Dy1 C16 31.20(9) . . ?
C18 Dy1 C4 118.09(10) . . ?
C18 Dy1 C5 92.08(10) . . ?
C18 Dy1 C6 95.67(10) . . ?
C18 Dy1 C7 125.12(10) . . ?
C18 Dy1 C8 143.64(10) . . ?
C18 Dy1 C15 51.97(10) . . ?
C18 Dy1 C16 51.71(9) . . ?
C18 Dy1 C17 31.35(9) . . ?
C1 N1 Dy1 92.93(18) . . ?
C1 N1 C2 116.3(3) . . ?
C2 N1 Dy1 150.8(2) . . ?
C1 N2 Dy1 93.35(18) . . ?
C1 N2 C3 116.2(3) . . ?
C3 N2 Dy1 150.4(2) . . ?
N1 C1 Dy1 58.89(16) . . ?
N1 C1 C1 121.3(3) . 2_755 ?
N2 C1 Dy1 58.53(16) . . ?
N2 C1 N1 117.4(3) . . ?
N2 C1 C1 121.3(3) . 2_755 ?
C1 C1 Dy1 179.2(3) 2_755 . ?
N1 C2 H2 118.8 . . ?
N1 C2 C3 122.4(3) . 2_755 ?
C3 C2 H2 118.8 2_755 . ?
N2 C3 C2 122.5(3) . 2_755 ?
N2 C3 H3 118.8 . . ?
C2 C3 H3 118.8 2_755 . ?
C5 C4 Dy1 74.37(18) . . ?
C5 C4 C8 108.4(3) . . ?
C5 C4 C9 125.0(3) . . ?
C8 C4 Dy1 74.53(18) . . ?
C8 C4 C9 126.5(3) . . ?
C9 C4 Dy1 121.0(2) . . ?
C4 C5 Dy1 74.38(18) . . ?
C4 C5 C6 108.0(3) . . ?
C4 C5 C10 124.1(3) . . ?
C6 C5 Dy1 73.79(17) . . ?
C6 C5 C10 127.4(3) . . ?
C10 C5 Dy1 124.1(2) . . ?
C5 C6 Dy1 74.62(18) . . ?
C5 C6 C11 126.9(3) . . ?
C7 C6 Dy1 74.16(18) . . ?
C7 C6 C5 107.7(3) . . ?
C7 C6 C11 125.0(3) . . ?
C11 C6 Dy1 122.6(2) . . ?
C6 C7 Dy1 74.45(18) . . ?
C6 C7 C8 108.5(3) . . ?
C6 C7 C12 125.8(3) . . ?
C8 C7 Dy1 75.02(18) . . ?
C8 C7 C12 125.7(3) . . ?
C12 C7 Dy1 117.7(2) . . ?
C4 C8 Dy1 74.12(18) . . ?
C4 C8 C7 107.5(3) . . ?
C4 C8 C13 125.5(3) . . ?
C7 C8 Dy1 73.47(18) . . ?
C7 C8 C13 126.7(3) . . ?
C13 C8 Dy1 122.4(2) . . ?
C4 C9 H9A 109.5 . . ?
C4 C9 H9B 109.5 . . ?
C4 C9 H9C 109.5 . . ?
H9A C9 H9B 109.5 . . ?
H9A C9 H9C 109.5 . . ?
H9B C9 H9C 109.5 . . ?
C5 C10 H10A 109.5 . . ?
C5 C10 H10B 109.5 . . ?
C5 C10 H10C 109.5 . . ?
H10A C10 H10B 109.5 . . ?
H10A C10 H10C 109.5 . . ?
H10B C10 H10C 109.5 . . ?
C6 C11 H11A 109.5 . . ?
C6 C11 H11B 109.5 . . ?
C6 C11 H11C 109.5 . . ?
H11A C11 H11B 109.5 . . ?
H11A C11 H11C 109.5 . . ?
H11B C11 H11C 109.5 . . ?
C7 C12 H12A 109.5 . . ?
C7 C12 H12B 109.5 . . ?
C7 C12 H12C 109.5 . . ?
H12A C12 H12B 109.5 . . ?
H12A C12 H12C 109.5 . . ?
H12B C12 H12C 109.5 . . ?
C8 C13 H13A 109.5 . . ?
C8 C13 H13B 109.5 . . ?
C8 C13 H13C 109.5 . . ?
H13A C13 H13B 109.5 . . ?
H13A C13 H13C 109.5 . . ?
H13B C13 H13C 109.5 . . ?
C15 C14 Dy1 75.24(18) . . ?
C15 C14 C19 126.2(3) . . ?
C18 C14 Dy1 74.68(18) . . ?
C18 C14 C15 107.6(3) . . ?
C18 C14 C19 126.2(3) . . ?
C19 C14 Dy1 117.7(2) . . ?
C14 C15 Dy1 73.10(17) . . ?
C14 C15 C20 126.2(3) . . ?
C16 C15 Dy1 75.61(18) . . ?
C16 C15 C14 108.2(3) . . ?
C16 C15 C20 125.1(3) . . ?
C20 C15 Dy1 123.8(2) . . ?
C15 C16 Dy1 73.27(18) . . ?
C15 C16 C17 107.9(3) . . ?
C15 C16 C21 125.4(3) . . ?
C17 C16 Dy1 73.69(18) . . ?
C17 C16 C21 126.3(3) . . ?
C21 C16 Dy1 123.9(2) . . ?
C16 C17 Dy1 75.11(18) . . ?
C16 C17 C22 126.3(3) . . ?
C18 C17 Dy1 73.27(18) . . ?
C18 C17 C16 107.8(3) . . ?
C18 C17 C22 125.4(3) . . ?
C22 C17 Dy1 123.5(2) . . ?
C14 C18 Dy1 73.73(18) . . ?
C14 C18 C17 108.4(3) . . ?
C14 C18 C23 126.1(3) . . ?
C17 C18 Dy1 75.38(18) . . ?
C17 C18 C23 124.9(3) . . ?
C23 C18 Dy1 123.7(2) . . ?
C14 C19 H19A 109.5 . . ?
C14 C19 H19B 109.5 . . ?
C14 C19 H19C 109.5 . . ?
H19A C19 H19B 109.5 . . ?
H19A C19 H19C 109.5 . . ?
H19B C19 H19C 109.5 . . ?
C15 C20 H20A 109.5 . . ?
C15 C20 H20B 109.5 . . ?
C15 C20 H20C 109.5 . . ?
H20A C20 H20B 109.5 . . ?
H20A C20 H20C 109.5 . . ?
H20B C20 H20C 109.5 . . ?
C16 C21 H21A 109.5 . . ?
C16 C21 H21B 109.5 . . ?
C16 C21 H21C 109.5 . . ?
H21A C21 H21B 109.5 . . ?
H21A C21 H21C 109.5 . . ?
H21B C21 H21C 109.5 . . ?
C17 C22 H22A 109.5 . . ?
C17 C22 H22B 109.5 . . ?
C17 C22 H22C 109.5 . . ?
H22A C22 H22B 109.5 . . ?
H22A C22 H22C 109.5 . . ?
H22B C22 H22C 109.5 . . ?
C18 C23 H23A 109.5 . . ?
C18 C23 H23B 109.5 . . ?
C18 C23 H23C 109.5 . . ?
H23A C23 H23B 109.5 . . ?
H23A C23 H23C 109.5 . . ?
H23B C23 H23C 109.5 . . ?
C38 C37 C42 127.5(9) . . ?
C41 C37 C38 108.5(8) . . ?
C41 C37 C42 123.9(9) . . ?
C37 C38 C43 126.0(9) . . ?
C39 C38 C37 106.1(9) . . ?
C39 C38 C43 126.6(9) . . ?
C38 C39 C44 122.8(8) . . ?
C40 C39 C38 110.3(8) . . ?
C40 C39 C44 126.3(8) . . ?
C39 C40 C41 107.3(7) . . ?
C39 C40 C45 124.2(8) . . ?
C41 C40 C45 128.0(8) . . ?
C37 C41 C46 127.2(10) . . ?
C40 C41 C37 107.8(7) . . ?
C40 C41 C46 124.7(9) . . ?
C37 C42 H42A 109.5 . . ?
C37 C42 H42B 109.5 . . ?
C37 C42 H42C 109.5 . . ?
H42A C42 H42B 109.5 . . ?
H42A C42 H42C 109.5 . . ?
H42B C42 H42C 109.5 . . ?
C38 C43 H43A 109.5 . . ?
C38 C43 H43B 109.5 . . ?
C38 C43 H43C 109.5 . . ?
H43A C43 H43B 109.5 . . ?
H43A C43 H43C 109.5 . . ?
H43B C43 H43C 109.5 . . ?
C39 C44 H44A 109.5 . . ?
C39 C44 H44B 109.5 . . ?
C39 C44 H44C 109.5 . . ?
H44A C44 H44B 109.5 . . ?
H44A C44 H44C 109.5 . . ?
H44B C44 H44C 109.5 . . ?
C40 C45 H45A 109.5 . . ?
C40 C45 H45B 109.5 . . ?
C40 C45 H45C 109.5 . . ?
H45A C45 H45B 109.5 . . ?
H45A C45 H45C 109.5 . . ?
H45B C45 H45C 109.5 . . ?
C41 C46 H46A 109.5 . . ?
C41 C46 H46B 109.5 . . ?
C41 C46 H46C 109.5 . . ?
H46A C46 H46B 109.5 . . ?
H46A C46 H46C 109.5 . . ?
H46B C46 H46C 109.5 . . ?

loop_
_geom_bond_atom_site_label_1
_geom_bond_atom_site_label_2
_geom_bond_distance
_geom_bond_site_symmetry_2
_geom_bond_publ_flag
F1 C68 1.361(4) . ?
F2 C69 1.347(4) . ?
F3 C70 1.345(4) . ?
F4 C71 1.351(4) . ?
F5 C72 1.349(4) . ?
F6 C74 1.350(4) . ?
F7 C75 1.346(4) . ?
F8 C76 1.338(4) . ?
F9 C77 1.343(4) . ?
F10 C78 1.355(4) . ?
F11 C80 1.349(4) . ?
F12 C81 1.347(4) . ?
F13 C82 1.342(4) . ?
F14 C83 1.346(4) . ?
F15 C84 1.357(4) . ?
F16 C86 1.347(4) . ?
F17 C87 1.349(4) . ?
F18 C88 1.350(4) . ?
F19 C89 1.342(4) . ?
F20 C90 1.350(4) . ?
C67 C68 1.394(4) . ?
C67 C72 1.388(5) . ?
C67 B1 1.648(4) . ?
C68 C69 1.370(5) . ?
C69 C70 1.382(5) . ?
C70 C71 1.372(5) . ?
C71 C72 1.391(5) . ?
C73 C74 1.400(4) . ?
C73 C78 1.384(4) . ?
C73 B1 1.662(4) . ?
C74 C75 1.375(4) . ?
C75 C76 1.381(5) . ?
C76 C77 1.375(5) . ?
C77 C78 1.389(4) . ?
C79 C80 1.387(5) . ?
C79 C84 1.396(5) . ?
C79 B1 1.661(5) . ?
C80 C81 1.385(5) . ?
C81 C82 1.376(5) . ?
C82 C83 1.380(5) . ?
C83 C84 1.378(5) . ?
C85 C86 1.385(4) . ?
C85 C90 1.398(5) . ?
C85 B1 1.649(5) . ?
C86 C87 1.388(5) . ?
C87 C88 1.375(5) . ?
C88 C89 1.379(5) . ?
C89 C90 1.378(5) . ?
N3 C24 1.356(5) . ?
N3 C25 1.358(5) . ?
N4 C25 1.354(5) . ?
N4 C26 1.359(5) . ?
C24 H24 0.9500 . ?
C24 C26 1.381(6) 2_676 ?
C25 C25 1.411(7) 2_676 ?
C26 C24 1.381(6) 2_676 ?
C26 H26 0.9500 . ?
C27 C28 1.421(9) . ?
C27 C31 1.428(9) . ?
C27 C32 1.509(10) . ?
C28 C29 1.427(9) . ?
C28 C33 1.501(10) . ?
C29 C30 1.407(9) . ?
C29 C34 1.515(9) . ?
C30 C31 1.413(10) . ?
C30 C35 1.532(9) . ?
C31 C36 1.521(10) . ?
C32 H32A 0.9800 . ?
C32 H32B 0.9800 . ?
C32 H32C 0.9800 . ?
C33 H33A 0.9800 . ?
C33 H33B 0.9800 . ?
C33 H33C 0.9800 . ?
C34 H34A 0.9800 . ?
C34 H34B 0.9800 . ?
C34 H34C 0.9800 . ?
C35 H35A 0.9800 . ?
C35 H35B 0.9800 . ?
C35 H35C 0.9800 . ?
C36 H36A 0.9800 . ?
C36 H36B 0.9800 . ?
C36 H36C 0.9800 . ?
C47 C48 1.423(11) . ?
C47 C51 1.420(11) . ?
C47 C52 1.506(12) . ?
C48 C49 1.420(11) . ?
C48 C53 1.513(11) . ?
C49 C50 1.424(11) . ?
C49 C54 1.507(11) . ?
C50 C51 1.424(11) . ?
C50 C55 1.520(12) . ?
C51 C56 1.505(12) . ?
C52 H52A 0.9800 . ?
C52 H52B 0.9800 . ?
C52 H52C 0.9800 . ?
C53 H53A 0.9800 . ?
C53 H53B 0.9800 . ?
C53 H53C 0.9800 . ?
C54 H54A 0.9800 . ?
C54 H54B 0.9800 . ?
C54 H54C 0.9800 . ?
C55 H55A 0.9800 . ?
C55 H55B 0.9800 . ?
C55 H55C 0.9800 . ?
C56 H56A 0.9800 . ?
C56 H56B 0.9800 . ?
C56 H56C 0.9800 . ?
C57 C58 1.430(8) . ?
C57 C61 1.425(9) . ?
C57 C62 1.504(11) . ?
C58 C59 1.431(10) . ?
C58 C63 1.501(11) . ?
C59 C60 1.431(10) . ?
C59 C64 1.485(13) . ?
C60 C61 1.430(11) . ?
C60 C65 1.475(13) . ?
C61 C66 1.491(12) . ?
C62 H62A 0.9800 . ?
C62 H62B 0.9800 . ?
C62 H62C 0.9800 . ?
C63 H63A 0.9800 . ?
C63 H63B 0.9800 . ?
C63 H63C 0.9800 . ?
C64 H64A 0.9800 . ?
C64 H64B 0.9800 . ?
C64 H64C 0.9800 . ?
C65 H65A 0.9800 . ?
C65 H65B 0.9800 . ?
C65 H65C 0.9800 . ?
C66 H66A 0.9800 . ?
C66 H66B 0.9800 . ?
C66 H66C 0.9800 . ?
Dy1 N1 2.445(3) . ?
Dy1 N2 2.436(3) . ?
Dy1 C4 2.635(3) . ?
Dy1 C5 2.635(3) . ?
Dy1 C6 2.624(3) . ?
Dy1 C7 2.620(3) . ?
Dy1 C8 2.640(3) . ?
Dy1 C14 2.600(3) . ?
Dy1 C15 2.628(3) . ?
Dy1 C16 2.658(3) . ?
Dy1 C17 2.639(3) . ?
Dy1 C18 2.612(3) . ?
N1 C1 1.348(4) . ?
N1 C2 1.362(4) . ?
N2 C1 1.346(4) . ?
N2 C3 1.363(4) . ?
C1 C1 1.436(6) 2_755 ?
C2 H2 0.9500 . ?
C2 C3 1.374(5) 2_755 ?
C3 C2 1.374(5) 2_755 ?
C3 H3 0.9500 . ?
C4 C5 1.419(4) . ?
C4 C8 1.425(4) . ?
C4 C9 1.505(4) . ?
C5 C6 1.432(4) . ?
C5 C10 1.500(4) . ?
C6 C7 1.419(5) . ?
C6 C11 1.504(4) . ?
C7 C8 1.428(5) . ?
C7 C12 1.506(5) . ?
C8 C13 1.501(4) . ?
C9 H9A 0.9800 . ?
C9 H9B 0.9800 . ?
C9 H9C 0.9800 . ?
C10 H10A 0.9800 . ?
C10 H10B 0.9800 . ?
C10 H10C 0.9800 . ?
C11 H11A 0.9800 . ?
C11 H11B 0.9800 . ?
C11 H11C 0.9800 . ?
C12 H12A 0.9800 . ?
C12 H12B 0.9800 . ?
C12 H12C 0.9800 . ?
C13 H13A 0.9800 . ?
C13 H13B 0.9800 . ?
C13 H13C 0.9800 . ?
C14 C15 1.427(4) . ?
C14 C18 1.419(4) . ?
C14 C19 1.506(4) . ?
C15 C16 1.418(4) . ?
C15 C20 1.501(4) . ?
C16 C17 1.425(4) . ?
C16 C21 1.504(4) . ?
C17 C18 1.419(4) . ?
C17 C22 1.502(4) . ?
C18 C23 1.506(4) . ?
C19 H19A 0.9800 . ?
C19 H19B 0.9800 . ?
C19 H19C 0.9800 . ?
C20 H20A 0.9800 . ?
C20 H20B 0.9800 . ?
C20 H20C 0.9800 . ?
C21 H21A 0.9800 . ?
C21 H21B 0.9800 . ?
C21 H21C 0.9800 . ?
C22 H22A 0.9800 . ?
C22 H22B 0.9800 . ?
C22 H22C 0.9800 . ?
C23 H23A 0.9800 . ?
C23 H23B 0.9800 . ?
C23 H23C 0.9800 . ?
C37 C38 1.412(10) . ?
C37 C41 1.409(10) . ?
C37 C42 1.499(12) . ?
C38 C39 1.401(9) . ?
C38 C43 1.517(13) . ?
C39 C40 1.385(9) . ?
C39 C44 1.554(11) . ?
C40 C41 1.405(9) . ?
C40 C45 1.523(11) . ?
C41 C46 1.496(10) . ?
C42 H42A 0.9800 . ?
C42 H42B 0.9800 . ?
C42 H42C 0.9800 . ?
C43 H43A 0.9800 . ?
C43 H43B 0.9800 . ?
C43 H43C 0.9800 . ?
C44 H44A 0.9800 . ?
C44 H44B 0.9800 . ?
C44 H44C 0.9800 . ?
C45 H45A 0.9800 . ?
C45 H45B 0.9800 . ?
C45 H45C 0.9800 . ?
C46 H46A 0.9800 . ?
C46 H46B 0.9800 . ?
C46 H46C 0.9800 . ?

loop_
_geom_torsion_atom_site_label_1
_geom_torsion_atom_site_label_2
_geom_torsion_atom_site_label_3
_geom_torsion_atom_site_label_4
_geom_torsion
_geom_torsion_site_symmetry_1
_geom_torsion_site_symmetry_2
_geom_torsion_site_symmetry_3
_geom_torsion_site_symmetry_4
_geom_torsion_publ_flag
F1 C68 C69 F2 1.8(5) . . . . ?
F1 C68 C69 C70 -177.6(3) . . . . ?
F2 C69 C70 F3 0.3(5) . . . . ?
F2 C69 C70 C71 179.4(3) . . . . ?
F3 C70 C71 F4 -1.3(5) . . . . ?
F3 C70 C71 C72 178.1(3) . . . . ?
F4 C71 C72 F5 0.6(4) . . . . ?
F4 C71 C72 C67 -178.8(3) . . . . ?
F6 C74 C75 F7 -1.3(4) . . . . ?
F6 C74 C75 C76 178.2(3) . . . . ?
F7 C75 C76 F8 0.5(5) . . . . ?
F7 C75 C76 C77 -178.3(3) . . . . ?
F8 C76 C77 F9 -2.0(5) . . . . ?
F8 C76 C77 C78 178.2(3) . . . . ?
F9 C77 C78 F10 1.9(5) . . . . ?
F9 C77 C78 C73 -178.2(3) . . . . ?
F11 C80 C81 F12 0.8(5) . . . . ?
F11 C80 C81 C82 178.7(3) . . . . ?
F12 C81 C82 F13 -0.7(5) . . . . ?
F12 C81 C82 C83 178.8(3) . . . . ?
F13 C82 C83 F14 0.6(5) . . . . ?
F13 C82 C83 C84 -179.3(3) . . . . ?
F14 C83 C84 F15 -3.5(5) . . . . ?
F14 C83 C84 C79 177.5(3) . . . . ?
F16 C86 C87 F17 -2.8(4) . . . . ?
F16 C86 C87 C88 178.8(3) . . . . ?
F17 C87 C88 F18 0.5(5) . . . . ?
F17 C87 C88 C89 -177.9(3) . . . . ?
F18 C88 C89 F19 0.3(5) . . . . ?
F18 C88 C89 C90 -178.4(3) . . . . ?
F19 C89 C90 F20 0.2(4) . . . . ?
F19 C89 C90 C85 -177.5(3) . . . . ?
C67 C68 C69 F2 -177.8(3) . . . . ?
C67 C68 C69 C70 2.8(5) . . . . ?
C68 C67 C72 F5 -179.7(3) . . . . ?
C68 C67 C72 C71 -0.4(4) . . . . ?
C68 C67 B1 C73 -164.0(3) . . . . ?
C68 C67 B1 C79 -52.2(4) . . . . ?
C68 C67 B1 C85 72.1(3) . . . . ?
C68 C69 C70 F3 179.7(3) . . . . ?
C68 C69 C70 C71 -1.2(5) . . . . ?
C69 C70 C71 F4 179.6(3) . . . . ?
C69 C70 C71 C72 -1.0(5) . . . . ?
C70 C71 C72 F5 -178.9(3) . . . . ?
C70 C71 C72 C67 1.8(5) . . . . ?
C72 C67 C68 F1 178.4(3) . . . . ?
C72 C67 C68 C69 -2.0(5) . . . . ?
C72 C67 B1 C73 22.5(4) . . . . ?
C72 C67 B1 C79 134.3(3) . . . . ?
C72 C67 B1 C85 -101.4(3) . . . . ?
C73 C74 C75 F7 -179.5(3) . . . . ?
C73 C74 C75 C76 0.0(5) . . . . ?
C74 C73 C78 F10 -179.6(3) . . . . ?
C74 C73 C78 C77 0.5(5) . . . . ?
C74 C73 B1 C67 55.1(4) . . . . ?
C74 C73 B1 C79 -65.1(3) . . . . ?
C74 C73 B1 C85 173.5(3) . . . . ?
C74 C75 C76 F8 -179.0(3) . . . . ?
C74 C75 C76 C77 2.2(5) . . . . ?
C75 C76 C77 F9 176.8(3) . . . . ?
C75 C76 C77 C78 -2.9(5) . . . . ?
C76 C77 C78 F10 -178.3(3) . . . . ?
C76 C77 C78 C73 1.6(5) . . . . ?
C78 C73 C74 F6 -179.5(3) . . . . ?
C78 C73 C74 C75 -1.4(5) . . . . ?
C78 C73 B1 C67 -136.3(3) . . . . ?
C78 C73 B1 C79 103.4(3) . . . . ?
C78 C73 B1 C85 -18.0(4) . . . . ?
C79 C80 C81 F12 -179.8(3) . . . . ?
C79 C80 C81 C82 -1.8(5) . . . . ?
C80 C79 C84 F15 -177.3(3) . . . . ?
C80 C79 C84 C83 1.6(5) . . . . ?
C80 C79 B1 C67 -21.2(4) . . . . ?
C80 C79 B1 C73 99.8(3) . . . . ?
C80 C79 B1 C85 -139.4(3) . . . . ?
C80 C81 C82 F13 -178.6(3) . . . . ?
C80 C81 C82 C83 0.8(5) . . . . ?
C81 C82 C83 F14 -178.9(3) . . . . ?
C81 C82 C83 C84 1.2(5) . . . . ?
C82 C83 C84 F15 176.4(3) . . . . ?
C82 C83 C84 C79 -2.6(5) . . . . ?
C84 C79 C80 F11 180.0(3) . . . . ?
C84 C79 C80 C81 0.6(5) . . . . ?
C84 C79 B1 C67 170.2(3) . . . . ?
C84 C79 B1 C73 -68.8(3) . . . . ?
C84 C79 B1 C85 52.0(4) . . . . ?
C85 C86 C87 F17 176.0(3) . . . . ?
C85 C86 C87 C88 -2.4(5) . . . . ?
C86 C85 C90 F20 179.6(3) . . . . ?
C86 C85 C90 C89 -2.8(5) . . . . ?
C86 C85 B1 C67 -107.6(3) . . . . ?
C86 C85 B1 C73 128.1(3) . . . . ?
C86 C85 B1 C79 16.0(4) . . . . ?
C86 C87 C88 F18 179.0(3) . . . . ?
C86 C87 C88 C89 0.5(5) . . . . ?
C87 C88 C89 F19 178.7(3) . . . . ?
C87 C88 C89 C90 0.1(5) . . . . ?
C88 C89 C90 F20 178.9(3) . . . . ?
C88 C89 C90 C85 1.2(5) . . . . ?
C90 C85 C86 F16 -177.9(3) . . . . ?
C90 C85 C86 C87 3.4(4) . . . . ?
C90 C85 B1 C67 69.5(3) . . . . ?
C90 C85 B1 C73 -54.9(4) . . . . ?
C90 C85 B1 C79 -167.0(3) . . . . ?
B1 C67 C68 F1 4.1(4) . . . . ?
B1 C67 C68 C69 -176.3(3) . . . . ?
B1 C67 C72 F5 -5.7(5) . . . . ?
B1 C67 C72 C71 173.5(3) . . . . ?
B1 C73 C74 F6 -9.4(4) . . . . ?
B1 C73 C74 C75 168.7(3) . . . . ?
B1 C73 C78 F10 11.4(5) . . . . ?
B1 C73 C78 C77 -168.5(3) . . . . ?
B1 C79 C80 F11 10.8(5) . . . . ?
B1 C79 C80 C81 -168.6(3) . . . . ?
B1 C79 C84 F15 -7.3(4) . . . . ?
B1 C79 C84 C83 171.7(3) . . . . ?
B1 C85 C86 F16 -0.7(5) . . . . ?
B1 C85 C86 C87 -179.4(3) . . . . ?
B1 C85 C90 F20 2.1(4) . . . . ?
B1 C85 C90 C89 179.7(3) . . . . ?
C24 N3 C25 N4 -179.7(4) . . . . ?
C24 N3 C25 C25 0.8(7) . . . 2_676 ?
C25 N3 C24 C26 -0.3(6) . . . 2_676 ?
C25 N4 C26 C24 -0.8(6) . . . 2_676 ?
C26 N4 C25 N3 -179.2(4) . . . . ?
C26 N4 C25 C25 0.3(7) . . . 2_676 ?
C27 C28 C29 C30 0.3(8) . . . . ?
C27 C28 C29 C34 -173.6(7) . . . . ?
C28 C27 C31 C30 1.4(9) . . . . ?
C28 C27 C31 C36 166.3(12) . . . . ?
C28 C29 C30 C31 0.6(8) . . . . ?
C28 C29 C30 C35 -163.4(9) . . . . ?
C29 C30 C31 C27 -1.2(8) . . . . ?
C29 C30 C31 C36 -166.1(11) . . . . ?
C31 C27 C28 C29 -1.1(8) . . . . ?
C31 C27 C28 C33 177.5(9) . . . . ?
C32 C27 C28 C29 170.2(13) . . . . ?
C32 C27 C28 C33 -11.3(18) . . . . ?
C32 C27 C31 C30 -170.2(12) . . . . ?
C32 C27 C31 C36 -5.3(19) . . . . ?
C33 C28 C29 C30 -178.3(8) . . . . ?
C33 C28 C29 C34 7.8(12) . . . . ?
C34 C29 C30 C31 173.9(8) . . . . ?
C34 C29 C30 C35 10.0(13) . . . . ?
C35 C30 C31 C27 163.0(9) . . . . ?
C35 C30 C31 C36 -1.8(15) . . . . ?
C47 C48 C49 C50 -0.3(9) . . . . ?
C47 C48 C49 C54 -178.2(11) . . . . ?
C48 C47 C51 C50 0.1(10) . . . . ?
C48 C47 C51 C56 178.8(16) . . . . ?
C48 C49 C50 C51 0.3(10) . . . . ?
C48 C49 C50 C55 173.4(17) . . . . ?
C49 C50 C51 C47 -0.3(11) . . . . ?
C49 C50 C51 C56 -178.9(17) . . . . ?
C51 C47 C48 C49 0.1(9) . . . . ?
C51 C47 C48 C53 -175.8(9) . . . . ?
C52 C47 C48 C49 176.9(11) . . . . ?
C52 C47 C48 C53 0.9(15) . . . . ?
C52 C47 C51 C50 -176.5(12) . . . . ?
C52 C47 C51 C56 2(2) . . . . ?
C53 C48 C49 C50 175.4(10) . . . . ?
C53 C48 C49 C54 -2.5(16) . . . . ?
C54 C49 C50 C51 178.4(11) . . . . ?
C54 C49 C50 C55 -9(2) . . . . ?
C55 C50 C51 C47 -173.5(16) . . . . ?
C55 C50 C51 C56 8(2) . . . . ?
C57 C58 C59 C60 1.3(8) . . . . ?
C57 C58 C59 C64 178.3(7) . . . . ?
C58 C57 C61 C60 -0.9(7) . . . . ?
C58 C57 C61 C66 174.9(7) . . . . ?
C58 C59 C60 C61 -1.9(8) . . . . ?
C58 C59 C60 C65 -180.0(7) . . . . ?
C59 C60 C61 C57 1.8(7) . . . . ?
C59 C60 C61 C66 -173.9(7) . . . . ?
C61 C57 C58 C59 -0.2(7) . . . . ?
C61 C57 C58 C63 -171.3(7) . . . . ?
C62 C57 C58 C59 175.5(7) . . . . ?
C62 C57 C58 C63 4.4(12) . . . . ?
C62 C57 C61 C60 -176.8(7) . . . . ?
C62 C57 C61 C66 -0.9(11) . . . . ?
C63 C58 C59 C60 172.1(7) . . . . ?
C63 C58 C59 C64 -10.9(13) . . . . ?
C64 C59 C60 C61 -178.8(7) . . . . ?
C64 C59 C60 C65 3.2(12) . . . . ?
C65 C60 C61 C57 179.7(7) . . . . ?
C65 C60 C61 C66 4.0(12) . . . . ?
Dy1 N1 C1 N2 -1.4(3) . . . . ?
Dy1 N1 C1 C1 179.1(3) . . . 2_755 ?
Dy1 N1 C2 C3 -178.4(3) . . . 2_755 ?
Dy1 N2 C1 N1 1.4(3) . . . . ?
Dy1 N2 C1 C1 -179.1(3) . . . 2_755 ?
Dy1 N2 C3 C2 177.4(3) . . . 2_755 ?
Dy1 C4 C5 C6 -66.7(2) . . . . ?
Dy1 C4 C5 C10 120.9(3) . . . . ?
Dy1 C4 C8 C7 66.4(2) . . . . ?
Dy1 C4 C8 C13 -118.7(3) . . . . ?
Dy1 C5 C6 C7 -67.3(2) . . . . ?
Dy1 C5 C6 C11 119.5(3) . . . . ?
Dy1 C6 C7 C8 -67.9(2) . . . . ?
Dy1 C6 C7 C12 113.2(3) . . . . ?
Dy1 C7 C8 C4 -66.9(2) . . . . ?
Dy1 C7 C8 C13 118.4(3) . . . . ?
Dy1 C14 C15 C16 -68.1(2) . . . . ?
Dy1 C14 C15 C20 119.8(3) . . . . ?
Dy1 C14 C18 C17 68.0(2) . . . . ?
Dy1 C14 C18 C23 -120.2(3) . . . . ?
Dy1 C15 C16 C17 -66.1(2) . . . . ?
Dy1 C15 C16 C21 120.1(3) . . . . ?
Dy1 C16 C17 C18 -66.5(2) . . . . ?
Dy1 C16 C17 C22 120.9(3) . . . . ?
Dy1 C17 C18 C14 -66.9(2) . . . . ?
Dy1 C17 C18 C23 121.2(3) . . . . ?
C1 N1 C2 C3 -0.5(5) . . . 2_755 ?
C1 N2 C3 C2 1.5(4) . . . 2_755 ?
C2 N1 C1 Dy1 -179.0(3) . . . . ?
C2 N1 C1 N2 179.6(3) . . . . ?
C2 N1 C1 C1 0.2(5) . . . 2_755 ?
C3 N2 C1 Dy1 178.0(3) . . . . ?
C3 N2 C1 N1 179.4(3) . . . . ?
C3 N2 C1 C1 -1.2(5) . . . 2_755 ?
C4 C5 C6 Dy1 67.1(2) . . . . ?
C4 C5 C6 C7 -0.2(4) . . . . ?
C4 C5 C6 C11 -173.4(3) . . . . ?
C5 C4 C8 Dy1 -67.3(2) . . . . ?
C5 C4 C8 C7 -0.8(4) . . . . ?
C5 C4 C8 C13 174.0(3) . . . . ?
C5 C6 C7 Dy1 67.7(2) . . . . ?
C5 C6 C7 C8 -0.3(4) . . . . ?
C5 C6 C7 C12 -179.1(3) . . . . ?
C6 C7 C8 Dy1 67.6(2) . . . . ?
C6 C7 C8 C4 0.7(4) . . . . ?
C6 C7 C8 C13 -174.1(3) . . . . ?
C8 C4 C5 Dy1 67.4(2) . . . . ?
C8 C4 C5 C6 0.7(4) . . . . ?
C8 C4 C5 C10 -171.7(3) . . . . ?
C9 C4 C5 Dy1 -117.1(3) . . . . ?
C9 C4 C5 C6 176.2(3) . . . . ?
C9 C4 C5 C10 3.7(5) . . . . ?
C9 C4 C8 Dy1 117.3(3) . . . . ?
C9 C4 C8 C7 -176.2(3) . . . . ?
C9 C4 C8 C13 -1.4(5) . . . . ?
C10 C5 C6 Dy1 -120.8(3) . . . . ?
C10 C5 C6 C7 171.8(3) . . . . ?
C10 C5 C6 C11 -1.3(5) . . . . ?
C11 C6 C7 Dy1 -119.1(3) . . . . ?
C11 C6 C7 C8 173.0(3) . . . . ?
C11 C6 C7 C12 -5.8(5) . . . . ?
C12 C7 C8 Dy1 -113.6(3) . . . . ?
C12 C7 C8 C4 179.5(3) . . . . ?
C12 C7 C8 C13 4.8(5) . . . . ?
C14 C15 C16 Dy1 66.4(2) . . . . ?
C14 C15 C16 C17 0.3(4) . . . . ?
C14 C15 C16 C21 -173.5(3) . . . . ?
C15 C14 C18 Dy1 -68.7(2) . . . . ?
C15 C14 C18 C17 -0.6(4) . . . . ?
C15 C14 C18 C23 171.2(3) . . . . ?
C15 C16 C17 Dy1 65.8(2) . . . . ?
C15 C16 C17 C18 -0.7(4) . . . . ?
C15 C16 C17 C22 -173.3(3) . . . . ?
C16 C17 C18 Dy1 67.8(2) . . . . ?
C16 C17 C18 C14 0.8(4) . . . . ?
C16 C17 C18 C23 -171.1(3) . . . . ?
C18 C14 C15 Dy1 68.3(2) . . . . ?
C18 C14 C15 C16 0.2(4) . . . . ?
C18 C14 C15 C20 -171.9(3) . . . . ?
C19 C14 C15 Dy1 -113.8(3) . . . . ?
C19 C14 C15 C16 178.1(3) . . . . ?
C19 C14 C15 C20 6.0(5) . . . . ?
C19 C14 C18 Dy1 113.4(3) . . . . ?
C19 C14 C18 C17 -178.6(3) . . . . ?
C19 C14 C18 C23 -6.7(5) . . . . ?
C20 C15 C16 Dy1 -121.4(3) . . . . ?
C20 C15 C16 C17 172.5(3) . . . . ?
C20 C15 C16 C21 -1.3(5) . . . . ?
C21 C16 C17 Dy1 -120.4(3) . . . . ?
C21 C16 C17 C18 173.1(3) . . . . ?
C21 C16 C17 C22 0.5(5) . . . . ?
C22 C17 C18 Dy1 -119.5(3) . . . . ?
C22 C17 C18 C14 173.5(3) . . . . ?
C22 C17 C18 C23 1.6(5) . . . . ?
C37 C38 C39 C40 2.1(8) . . . . ?
C37 C38 C39 C44 -170.2(6) . . . . ?
C38 C37 C41 C40 1.7(8) . . . . ?
C38 C37 C41 C46 176.7(7) . . . . ?
C38 C39 C40 C41 -1.1(7) . . . . ?
C38 C39 C40 C45 -172.7(6) . . . . ?
C39 C40 C41 C37 -0.4(7) . . . . ?
C39 C40 C41 C46 -175.5(6) . . . . ?
C41 C37 C38 C39 -2.3(8) . . . . ?
C41 C37 C38 C43 -169.6(7) . . . . ?
C42 C37 C38 C39 172.7(7) . . . . ?
C42 C37 C38 C43 5.4(13) . . . . ?
C42 C37 C41 C40 -173.5(7) . . . . ?
C42 C37 C41 C46 1.4(12) . . . . ?
C43 C38 C39 C40 169.3(7) . . . . ?
C43 C38 C39 C44 -3.0(12) . . . . ?
C44 C39 C40 C41 170.9(6) . . . . ?
C44 C39 C40 C45 -0.7(11) . . . . ?
C45 C40 C41 C37 170.8(6) . . . . ?
C45 C40 C41 C46 -4.3(11) . . . . ?

loop_
_exptl_oxdiff_crystal_face_indexfrac_h
_exptl_oxdiff_crystal_face_indexfrac_k
_exptl_oxdiff_crystal_face_indexfrac_l
_exptl_oxdiff_crystal_face_x
_exptl_oxdiff_crystal_face_y
_exptl_oxdiff_crystal_face_z
-1.0001 -2.0022 -0.9887 0.0639 0.2401 -0.1103
2.0005 -0.9975 -1.0039 -0.3176 0.0912 0.0891
1.0007 -0.0001 1.9923 -0.0608 0.0246 0.1647
-1.0007 0.0001 -1.9923 0.0608 -0.0246 -0.1647
-0.0003 -0.9994 -1.9938 -0.0882 0.0913 -0.0944
1.0009 -1.0008 1.9950 -0.0772 0.1487 0.1676
-1.0009 1.0008 -1.9950 0.0772 -0.1487 -0.1676
0.0007 -1.0021 1.9991 0.0555 0.1570 0.1002
-0.0007 1.0021 -1.9991 -0.0555 -0.1570 -0.1002
-1.0006 -1.0007 -1.9897 0.0444 0.0996 -0.1618
-0.9999 -1.0028 1.0051 0.1522 0.1488 -0.0159
1.0001 1.0021 -0.0068 -0.1163 -0.1324 0.0645
-0.0002 0.0007 -0.9982 -0.0359 -0.0164 -0.0486
0.0002 -0.0007 0.9982 0.0359 0.0164 0.0486
2.0006 1.0027 0.9872 -0.2130 -0.1242 0.1806
-2.0004 -1.0034 0.0110 0.2489 0.1406 -0.1319
0.9998 0.0027 -2.0007 -0.2045 -0.0411 -0.0299
-1.0002 0.9988 0.9997 0.1850 -0.0995 -0.0217
1.0004 2.0015 1.9870 -0.0280 -0.2237 0.1589
1.0006 1.0007 1.9897 -0.0444 -0.0996 0.1618
-0.9998 -0.0027 2.0007 0.2045 0.0411 0.0299
